data_7243679
loop_
_publ_author_name
'Thu\'ery, Pierre'
'Harrowfield, Jack'

_publ_section_title
;
 Uranyl ion complexes with
 2,2&#x2032;:6&#x2032;,2&#x2032;&#x2032;-terpyridine-4&#x2032;-carboxylate.
 Interpenetration of networks involving &#x201C;expanded ligands&#x201D;
;
_journal_issue 41
_journal_name_full CrystEngComm
_journal_page_first 7305
_journal_page_last 7313
_journal_paper_doi 10.1039/D1CE01215K
_journal_volume 23
_journal_year 2021
_chemical_formula_sum 'C64 H60 N14 Ni2 O29 U2'
_chemical_formula_weight 2082.74
_space_group_crystal_system tetragonal
_space_group_IT_number 76
_space_group_name_Hall 'P 4w'
_space_group_name_H-M_alt 'P 41'
_atom_sites_solution_hydrogens mixed
_atom_sites_solution_primary dual
_atom_sites_solution_secondary difmap
_audit_update_record
;
2021-08-26 deposited with the CCDC.	2021-10-04 downloaded from the CCDC.
;
_cell_angle_alpha 90
_cell_angle_beta 90
_cell_angle_gamma 90
_cell_formula_units_Z 8
_cell_length_a 18.5799(5)
_cell_length_b 18.5799(5)
_cell_length_c 42.3462(13)
_cell_measurement_reflns_used 1176
_cell_measurement_temperature 100(2)
_cell_measurement_theta_max 18.2320
_cell_measurement_theta_min 1.8352
_cell_volume 14618.4(7)
_computing_cell_refinement 'APEX3 v2019.1-0 (Bruker AXS)'
_computing_data_collection 'Bruker Instrument Service vV6.2.14'
_computing_data_reduction 'SAINT V8.40A (Bruker Nano, Inc., 2019)'
_computing_molecular_graphics 'shelXle (C.B. Huebschle, rev 958)'
_computing_structure_refinement 'SHELXL-2018/3 (Sheldrick, 2018)'
_computing_structure_solution 'XT, VERSION 2014/5'
_diffrn_ambient_temperature 100(2)
_diffrn_detector_area_resol_mean 7.41
_diffrn_detector_type 'Bruker PHOTON III area detector'
_diffrn_measured_fraction_theta_full 0.999
_diffrn_measured_fraction_theta_max 0.999
_diffrn_measurement_device 'Kappa diffractometer'
_diffrn_measurement_device_type 'Bruker D8 Quest'
_diffrn_measurement_method '\f and \w scans'
_diffrn_radiation_monochromator 'multilayer mirror optics'
_diffrn_radiation_type MoK\a
_diffrn_radiation_wavelength 0.71073
_diffrn_reflns_av_R_equivalents 0.0696
_diffrn_reflns_av_unetI/netI 0.0307
_diffrn_reflns_limit_h_max 23
_diffrn_reflns_limit_h_min -23
_diffrn_reflns_limit_k_max 23
_diffrn_reflns_limit_k_min -23
_diffrn_reflns_limit_l_max 52
_diffrn_reflns_limit_l_min -52
_diffrn_reflns_number 318064
_diffrn_reflns_theta_full 25.24
_diffrn_reflns_theta_max 26.37
_diffrn_reflns_theta_min 1.81
_diffrn_source 'microfocus sealed X-ray tube'
_diffrn_source_current 1.4
_diffrn_source_type 'Incoatec I\ms 70 W'
_diffrn_source_voltage 50
_exptl_absorpt_coefficient_mu 5.020
_exptl_absorpt_correction_T_max 0.75
_exptl_absorpt_correction_T_min 0.63
_exptl_absorpt_correction_type multi-scan
_exptl_absorpt_process_details
;
SADABS-2016/2 - Bruker AXS area detector scaling and absorption correction
;
_exptl_crystal_colour 'translucent dark yellow'
_exptl_crystal_density_diffrn 1.893
_exptl_crystal_density_method 'not measured'
_exptl_crystal_description platelet
_exptl_crystal_F_000 8112
_exptl_crystal_size_max 0.145
_exptl_crystal_size_mid 0.109
_exptl_crystal_size_min 0.045
_refine_diff_density_max 2.098
_refine_diff_density_min -1.087
_refine_ls_abs_structure_details
;
Refined as an inversion twin.
;
_refine_ls_abs_structure_Flack 0.027(5)
_refine_ls_extinction_method none
_refine_ls_goodness_of_fit_ref 1.159
_refine_ls_hydrogen_treatment mixed
_refine_ls_matrix_type full
_refine_ls_number_parameters 2012
_refine_ls_number_reflns 29878
_refine_ls_number_restraints 13
_refine_ls_restrained_S_all 1.158
_refine_ls_R_factor_all 0.0383
_refine_ls_R_factor_gt 0.0360
_refine_ls_shift/su_max 0.015
_refine_ls_shift/su_mean 0.000
_refine_ls_structure_factor_coef Fsqd
_refine_ls_weighting_details 'w=1/[\s^2^(Fo^2^)+(0.0111P)^2^+115.1157P] where P=(Fo^2^+2Fc^2^)/3'
_refine_ls_weighting_scheme calc
_refine_ls_wR_factor_gt 0.0800
_refine_ls_wR_factor_ref 0.0810
_reflns_number_gt 28728
_reflns_number_total 29878
_reflns_threshold_expression 'I > 2\s(I)'
_cod_data_source_file d1ce01215k1.cif
_cod_data_source_block 4
_cod_depositor_comments
;
The following automatic conversions were performed:

data item '_exptl_absorpt_correction_type' value 'Multi-Scan' was
changed to 'multi-scan' in accordance with the
/home/data/users/saulius/crontab/automatic-downloads/rss-feeds/RSC/lib/dictionaries/cif_core.dic
dictionary named 'cif_core.dic' version 2.4.2 last updated on
2011-04-26.

Automatic conversion script
Id: cif_fix_values 7556 2019-12-06 15:28:31Z antanas 

 Adding full bibliography for 7243676--7243679.cif.
;
_cod_original_cell_volume 14618.4(9)
_cod_database_code 7243679

loop_
_space_group_symop_operation_xyz
'x, y, z'
'-x, -y, z+1/2'
'-y, x, z+1/4'
'y, -x, z+3/4'

loop_
_atom_site_label
_atom_site_type_symbol
_atom_site_fract_x
_atom_site_fract_y
_atom_site_fract_z
_atom_site_U_iso_or_equiv
_atom_site_adp_type
_atom_site_occupancy
_atom_site_site_symmetry_order
_atom_site_calc_flag
_atom_site_refinement_flags_posn
_atom_site_refinement_flags_adp
_atom_site_refinement_flags_occupancy
_atom_site_disorder_assembly
_atom_site_disorder_group
U1 U 0.17886(2) 0.18217(2) 0.29823(2) 0.01602(8) Uani 1 1 d . . . . .
U2 U 0.33062(2) 0.33827(2) 0.27243(2) 0.01661(8) Uani 1 1 d . . . . .
U3 U 0.68287(2) 0.85451(2) 0.29910(2) 0.01353(8) Uani 1 1 d . . . . .
U4 U 0.83442(2) 0.69886(2) 0.27601(2) 0.01345(8) Uani 1 1 d . . . . .
Ni1 Ni 0.24996(7) -0.25124(7) 0.37141(3) 0.0150(3) Uani 1 1 d . . . . .
Ni2 Ni 0.78595(7) 0.25171(7) 0.20682(3) 0.0144(3) Uani 1 1 d . . . . .
Ni3 Ni 0.75380(7) 1.30159(7) 0.37267(3) 0.0154(3) Uani 1 1 d . . . . .
Ni4 Ni 1.27869(7) 0.77395(7) 0.20444(3) 0.0150(3) Uani 1 1 d . . . . .
O1 O 0.2613(4) 0.1415(4) 0.2859(2) 0.0245(18) Uani 1 1 d . . . . .
O2 O 0.0964(4) 0.2205(4) 0.3105(2) 0.0230(18) Uani 1 1 d . . . . .
O3 O 0.3714(4) 0.2715(5) 0.2963(2) 0.032(2) Uani 1 1 d . . . . .
O4 O 0.2906(4) 0.4045(4) 0.2485(2) 0.0245(18) Uani 1 1 d . . . . .
O5 O 0.7588(4) 0.8916(4) 0.2804(2) 0.0207(17) Uani 1 1 d . . . . .
O6 O 0.6053(4) 0.8188(4) 0.31756(19) 0.0218(17) Uani 1 1 d . . . . .
O7 O 0.8753(4) 0.7759(4) 0.29248(19) 0.0189(16) Uani 1 1 d . . . . .
O8 O 0.7956(4) 0.6206(4) 0.25922(19) 0.0239(18) Uani 1 1 d . . . . .
O9 O 0.1828(5) 0.1037(4) 0.3418(2) 0.0247(18) Uani 1 1 d . . . . .
O10 O 0.2702(4) 0.1214(4) 0.3772(2) 0.0232(18) Uani 1 1 d . . . . .
O11 O 0.3026(4) -0.5937(4) 0.31735(19) 0.0218(17) Uani 1 1 d . . . . .
O12 O 0.2216(5) -0.6211(4) 0.3557(2) 0.0262(19) Uani 1 1 d . . . . .
O13 O 0.4292(4) 0.3133(4) 0.2377(2) 0.0224(18) Uani 1 1 d . . . . .
O14 O 0.4157(4) 0.2183(5) 0.2057(2) 0.035(2) Uani 1 1 d . . . . .
O15 O 1.1394(4) 0.1926(4) 0.24568(19) 0.0242(18) Uani 1 1 d . . . . .
O16 O 1.1582(4) 0.2741(5) 0.2088(2) 0.0272(19) Uani 1 1 d . . . . .
O17 O 0.2184(4) 0.2957(4) 0.28377(17) 0.0172(16) Uani 1 1 d . . . . .
O18 O 0.6969(4) 0.9469(4) 0.33802(19) 0.0202(17) Uani 1 1 d . . . . .
O19 O 0.7835(4) 0.9317(4) 0.3744(2) 0.0235(18) Uani 1 1 d . . . . .
O20 O 0.8215(4) 1.6487(4) 0.32613(18) 0.0205(17) Uani 1 1 d . . . . .
O21 O 0.7383(4) 1.6740(4) 0.36364(19) 0.0203(17) Uani 1 1 d . . . . .
O22 O 0.9233(4) 0.7123(4) 0.23582(19) 0.0202(17) Uani 1 1 d . . . . .
O23 O 0.9062(4) 0.8004(4) 0.2002(2) 0.0231(18) Uani 1 1 d . . . . .
O24 O 1.6275(4) 0.8320(4) 0.25027(18) 0.0204(17) Uani 1 1 d . . . . .
O25 O 1.6496(4) 0.7452(4) 0.21465(19) 0.0193(16) Uani 1 1 d . . . . .
O26 O 0.7222(4) 0.7397(4) 0.28878(17) 0.0164(16) Uani 1 1 d . . . . .
O27 O 0.1060(5) 0.0715(4) 0.2856(2) 0.029(2) Uani 1 1 d . . . . .
O28 O 0.2372(5) 0.2402(4) 0.34245(19) 0.0248(19) Uani 1 1 d . . . . .
O29 O 0.4277(4) 0.4284(4) 0.2820(2) 0.029(2) Uani 1 1 d . . . . .
O30 O 0.2943(4) 0.2537(5) 0.2320(2) 0.0278(19) Uani 1 1 d D . . . .
H30A H 0.255(3) 0.250(8) 0.222(3) 0.042 Uiso 1 1 d D U . . .
H30B H 0.326(4) 0.238(8) 0.220(2) 0.042 Uiso 1 1 d D U . . .
O31 O 0.6060(5) 0.9618(5) 0.2855(2) 0.036(2) Uani 1 1 d . . . . .
O32 O 0.7540(4) 0.8100(4) 0.34361(19) 0.0199(17) Uani 1 1 d . . . . .
O33 O 0.9392(4) 0.6193(4) 0.2876(2) 0.0247(18) Uani 1 1 d . . . . .
O34 O 0.7858(4) 0.7643(4) 0.23100(19) 0.0224(17) Uani 1 1 d . . . . .
O35 O 0.0477(6) -0.5537(5) 0.3865(3) 0.047(3) Uani 1 1 d . . . . .
O36 O 0.0175(6) -0.5522(6) 0.4360(2) 0.049(3) Uani 1 1 d . . . . .
O37 O -0.0582(5) -0.5147(6) 0.4003(3) 0.053(3) Uani 1 1 d . . . . .
O38 O 0.4760(6) 0.5810(6) 0.2473(4) 0.064(4) Uani 1 1 d . . . . .
O39 O 0.5766(6) 0.5703(5) 0.2220(3) 0.048(3) Uani 1 1 d . . . . .
O40 O 0.5140(5) 0.4765(5) 0.2344(3) 0.037(2) Uani 1 1 d . . . . .
O41 O 0.0381(7) -0.0354(7) 0.4016(4) 0.076(4) Uani 1 1 d . . . . .
O42 O -0.0605(7) -0.0151(7) 0.4293(3) 0.062(3) Uani 1 1 d . . . . .
O43 O -0.0448(5) 0.0335(6) 0.3829(3) 0.044(3) Uani 1 1 d . . . . .
O44 O 0.5560(6) 0.5642(6) 0.3553(3) 0.047(3) Uani 1 1 d . . . . .
O45 O 0.5806(5) 0.5092(5) 0.3106(3) 0.053(3) Uani 1 1 d . . . . .
O46 O 0.4803(5) 0.4888(5) 0.3347(2) 0.036(2) Uani 1 1 d . . . . .
O47 O 0.4031(13) 1.137(2) 0.3307(7) 0.27(2) Uani 1 1 d . U . . .
O48 O 0.1225(6) 0.3963(6) 0.2573(3) 0.063(4) Uani 1 1 d . . . . .
O49 O 0.6206(5) 0.6422(5) 0.2805(3) 0.040(2) Uani 1 1 d . . . . .
O50 O 0.0031(5) 0.0199(5) 0.3229(2) 0.039(2) Uani 1 1 d . . . . .
O51 O 0.0540(8) -0.0010(8) 0.2350(3) 0.070(4) Uani 1 1 d . . . . .
O52 O 0.9033(5) 0.9071(6) 0.3288(3) 0.050(3) Uani 1 1 d . . . . .
O53 O 0.5323(6) 1.0313(7) 0.2377(3) 0.058(3) Uani 1 1 d . . . . .
O54 O 0.0002(6) -0.4397(5) 0.3401(2) 0.038(2) Uani 1 1 d D . . . .
H54A H -0.016(7) -0.429(8) 0.3222(14) 0.056 Uiso 1 1 d D U . . .
H54B H 0.037(5) -0.465(8) 0.337(3) 0.056 Uiso 1 1 d D U . . .
O55 O 1.1067(6) 0.4651(7) 0.3164(3) 0.055(3) Uani 1 1 d . . . . .
O56 O 0.4352(7) 0.5805(6) 0.4021(3) 0.060(3) Uani 1 1 d . . . . .
O57 O 0.0506(10) -0.1109(11) 0.4651(7) 0.149(10) Uani 1 1 d . . . . .
O58 O 0.4404(7) 0.1231(6) 0.2698(3) 0.061(3) Uani 1 1 d . . . . .
N1 N 0.1673(5) -0.2370(5) 0.3377(2) 0.0175(19) Uani 1 1 d . . . . .
N2 N 0.2396(4) -0.1459(5) 0.3716(2) 0.0148(18) Uani 1 1 d . . . . .
N3 N 0.3255(5) -0.2205(5) 0.4054(2) 0.0159(19) Uani 1 1 d . . . . .
N4 N 0.1702(5) -0.2901(5) 0.4022(2) 0.0135(18) Uani 1 1 d . . . . .
N5 N 0.2615(5) -0.3569(5) 0.3667(2) 0.0161(19) Uani 1 1 d . . . . .
N6 N 0.3369(5) -0.2568(5) 0.3394(2) 0.0168(19) Uani 1 1 d . . . . .
N7 N 0.7707(5) 0.3410(5) 0.2372(2) 0.0163(19) Uani 1 1 d . . . . .
N8 N 0.6790(5) 0.2613(5) 0.2069(2) 0.0143(18) Uani 1 1 d . . . . .
N9 N 0.7556(5) 0.1698(5) 0.1753(2) 0.0151(18) Uani 1 1 d . . . . .
N10 N 0.7958(5) 0.1722(5) 0.2423(2) 0.0148(18) Uani 1 1 d . . . . .
N11 N 0.8917(4) 0.2438(4) 0.2107(2) 0.0132(18) Uani 1 1 d . . . . .
N12 N 0.8208(5) 0.3258(5) 0.1732(2) 0.0179(19) Uani 1 1 d . . . . .
N13 N 0.6686(5) 1.2881(5) 0.3397(2) 0.0160(19) Uani 1 1 d . . . . .
N14 N 0.7413(5) 1.1962(5) 0.3732(2) 0.0137(18) Uani 1 1 d . . . . .
N15 N 0.8315(5) 1.2701(5) 0.4059(2) 0.0181(19) Uani 1 1 d . . . . .
N16 N 0.8380(5) 1.3068(5) 0.3396(2) 0.0171(19) Uani 1 1 d . . . . .
N17 N 0.7659(5) 1.4076(5) 0.3683(2) 0.0141(18) Uani 1 1 d . . . . .
N18 N 0.6726(5) 1.3411(5) 0.4031(2) 0.0165(19) Uani 1 1 d . . . . .
N19 N 1.2639(5) 0.6840(5) 0.2346(2) 0.0167(19) Uani 1 1 d . . . . .
N20 N 1.1719(4) 0.7633(5) 0.2046(2) 0.0158(19) Uani 1 1 d . . . . .
N21 N 1.2482(5) 0.8525(5) 0.1717(2) 0.018(2) Uani 1 1 d . . . . .
N22 N 1.2863(5) 0.8545(5) 0.2395(2) 0.018(2) Uani 1 1 d . . . . .
N23 N 1.3848(4) 0.7837(5) 0.2090(2) 0.0146(18) Uani 1 1 d . . . . .
N24 N 1.3164(5) 0.6991(5) 0.1714(2) 0.0166(19) Uani 1 1 d . . . . .
N25 N 0.0014(6) -0.5397(6) 0.4078(3) 0.036(3) Uani 1 1 d . . . . .
N26 N 0.5217(5) 0.5429(6) 0.2345(3) 0.030(2) Uani 1 1 d . . . . .
N27 N -0.0240(7) -0.0067(7) 0.4040(3) 0.044(3) Uani 1 1 d . . . . .
N28 N 0.5378(6) 0.5201(6) 0.3338(3) 0.031(2) Uani 1 1 d . . . . .
C1 C 0.1310(7) -0.2882(6) 0.3223(3) 0.024(3) Uani 1 1 d . . . . .
H1 H 0.146637 -0.336632 0.324215 0.028 Uiso 1 1 calc R U . . .
C2 C 0.0725(6) -0.2738(7) 0.3041(3) 0.026(3) Uani 1 1 d . . . . .
H2 H 0.047186 -0.311340 0.293659 0.031 Uiso 1 1 calc R U . . .
C3 C 0.0508(6) -0.2018(7) 0.3011(3) 0.032(3) Uani 1 1 d . . . . .
H3 H 0.010701 -0.189831 0.288171 0.039 Uiso 1 1 calc R U . . .
C4 C 0.0871(6) -0.1493(7) 0.3166(3) 0.025(3) Uani 1 1 d . . . . .
H4 H 0.072349 -0.100519 0.315008 0.030 Uiso 1 1 calc R U . . .
C5 C 0.1453(5) -0.1679(6) 0.3347(3) 0.017(2) Uani 1 1 d . . . . .
C6 C 0.1892(6) -0.1146(6) 0.3523(3) 0.018(2) Uani 1 1 d . . . . .
C7 C 0.1841(6) -0.0415(6) 0.3499(3) 0.020(2) Uani 1 1 d . . . . .
H7 H 0.147760 -0.020241 0.337148 0.024 Uiso 1 1 calc R U . . .
C8 C 0.2322(6) 0.0008(6) 0.3661(3) 0.018(2) Uani 1 1 d . . . . .
C9 C 0.2847(6) -0.0308(6) 0.3855(3) 0.018(2) Uani 1 1 d . . . . .
H9 H 0.318673 -0.002069 0.396606 0.022 Uiso 1 1 calc R U . . .
C10 C 0.2853(6) -0.1056(5) 0.3880(2) 0.014(2) Uani 1 1 d . . . . .
C11 C 0.3369(6) -0.1487(6) 0.4071(3) 0.018(2) Uani 1 1 d . . . . .
C12 C 0.3901(6) -0.1194(6) 0.4257(3) 0.020(2) Uani 1 1 d . . . . .
H12 H 0.396447 -0.068681 0.426769 0.024 Uiso 1 1 calc R U . . .
C13 C 0.4337(7) -0.1648(7) 0.4425(3) 0.025(3) Uani 1 1 d . . . . .
H13 H 0.471306 -0.145494 0.455115 0.030 Uiso 1 1 calc R U . . .
C14 C 0.4233(6) -0.2386(6) 0.4414(3) 0.022(2) Uani 1 1 d . . . . .
H14 H 0.453105 -0.270521 0.453024 0.027 Uiso 1 1 calc R U . . .
C15 C 0.3679(6) -0.2640(6) 0.4225(3) 0.021(2) Uani 1 1 d . . . . .
H15 H 0.359552 -0.314391 0.421619 0.026 Uiso 1 1 calc R U . . .
C16 C 0.2294(6) 0.0812(6) 0.3615(3) 0.019(2) Uani 1 1 d . . . . .
C17 C 0.1280(6) -0.2517(6) 0.4213(3) 0.022(2) Uani 1 1 d . . . . .
H17 H 0.133967 -0.200954 0.422031 0.026 Uiso 1 1 calc R U . . .
C18 C 0.0761(6) -0.2830(6) 0.4400(3) 0.021(2) Uani 1 1 d . . . . .
H18 H 0.046835 -0.254126 0.453341 0.025 Uiso 1 1 calc R U . . .
C19 C 0.0668(6) -0.3573(6) 0.4390(3) 0.021(2) Uani 1 1 d . . . . .
H19 H 0.031493 -0.380187 0.451796 0.025 Uiso 1 1 calc R U . . .
C20 C 0.1104(6) -0.3972(6) 0.4191(3) 0.019(2) Uani 1 1 d . . . . .
H20 H 0.105019 -0.447957 0.418015 0.022 Uiso 1 1 calc R U . . .
C21 C 0.1614(6) -0.3635(6) 0.4008(3) 0.018(2) Uani 1 1 d . . . . .
C22 C 0.2123(6) -0.4007(6) 0.3798(3) 0.017(2) Uani 1 1 d . . . . .
C23 C 0.2121(6) -0.4748(5) 0.3726(3) 0.016(2) Uani 1 1 d . . . . .
H23 H 0.177905 -0.506116 0.382019 0.020 Uiso 1 1 calc R U . . .
C24 C 0.2625(6) -0.5012(6) 0.3515(3) 0.018(2) Uani 1 1 d . . . . .
C25 C 0.3137(6) -0.4540(6) 0.3388(3) 0.016(2) Uani 1 1 d . . . . .
H25 H 0.349694 -0.471647 0.324879 0.019 Uiso 1 1 calc R U . . .
C26 C 0.3118(6) -0.3818(6) 0.3464(3) 0.017(2) Uani 1 1 d . . . . .
C27 C 0.3580(6) -0.3255(6) 0.3336(3) 0.017(2) Uani 1 1 d . . . . .
C28 C 0.4211(6) -0.3388(6) 0.3166(3) 0.018(2) Uani 1 1 d . . . . .
H28 H 0.434916 -0.386940 0.312135 0.022 Uiso 1 1 calc R U . . .
C29 C 0.4628(6) -0.2836(6) 0.3064(3) 0.025(3) Uani 1 1 d . . . . .
H29 H 0.505904 -0.292607 0.294947 0.030 Uiso 1 1 calc R U . . .
C30 C 0.4412(6) -0.2134(6) 0.3130(3) 0.021(2) Uani 1 1 d . . . . .
H30 H 0.469829 -0.173709 0.306520 0.025 Uiso 1 1 calc R U . . .
C31 C 0.3781(6) -0.2026(6) 0.3290(3) 0.020(2) Uani 1 1 d . . . . .
H31 H 0.363005 -0.154547 0.332992 0.024 Uiso 1 1 calc R U . . .
C32 C 0.2610(6) -0.5788(6) 0.3411(3) 0.019(2) Uani 1 1 d . . . . .
C33 C 0.8217(5) 0.3847(6) 0.2494(3) 0.016(2) Uani 1 1 d . . . . .
H33 H 0.870806 0.370768 0.247835 0.020 Uiso 1 1 calc R U . . .
C34 C 0.8050(6) 0.4489(6) 0.2642(3) 0.022(2) Uani 1 1 d . . . . .
H34 H 0.842364 0.478753 0.272208 0.026 Uiso 1 1 calc R U . . .
C35 C 0.7348(6) 0.4695(6) 0.2673(3) 0.021(2) Uani 1 1 d . . . . .
H35 H 0.722692 0.513122 0.277668 0.025 Uiso 1 1 calc R U . . .
C36 C 0.6811(6) 0.4254(6) 0.2549(3) 0.019(2) Uani 1 1 d . . . . .
H36 H 0.631767 0.438250 0.256565 0.022 Uiso 1 1 calc R U . . .
C37 C 0.7021(6) 0.3614(6) 0.2398(3) 0.016(2) Uani 1 1 d . . . . .
C38 C 0.6488(6) 0.3121(6) 0.2246(3) 0.015(2) Uani 1 1 d . . . . .
C39 C 0.5757(6) 0.3163(6) 0.2283(3) 0.021(2) Uani 1 1 d . . . . .
H39 H 0.554129 0.354027 0.240095 0.026 Uiso 1 1 calc R U . . .
C40 C 0.5340(6) 0.2625(6) 0.2137(3) 0.018(2) Uani 1 1 d . . . . .
C41 C 0.5648(6) 0.2093(6) 0.1952(3) 0.017(2) Uani 1 1 d . . . . .
H41 H 0.536291 0.173378 0.185231 0.021 Uiso 1 1 calc R U . . .
C42 C 0.6407(5) 0.2108(6) 0.1918(3) 0.015(2) Uani 1 1 d . . . . .
C43 C 0.6838(5) 0.1593(6) 0.1733(3) 0.014(2) Uani 1 1 d . . . . .
C44 C 0.6540(7) 0.1063(6) 0.1540(3) 0.022(2) Uani 1 1 d . . . . .
H44 H 0.603407 0.098957 0.153161 0.026 Uiso 1 1 calc R U . . .
C45 C 0.7008(7) 0.0644(6) 0.1361(3) 0.024(3) Uani 1 1 d . . . . .
H45 H 0.681757 0.028492 0.122546 0.029 Uiso 1 1 calc R U . . .
C46 C 0.7727(7) 0.0740(6) 0.1378(3) 0.023(2) Uani 1 1 d . . . . .
H46 H 0.804667 0.045153 0.125652 0.028 Uiso 1 1 calc R U . . .
C47 C 0.7987(6) 0.1283(6) 0.1581(3) 0.021(2) Uani 1 1 d . . . . .
H47 H 0.849228 0.135398 0.159580 0.025 Uiso 1 1 calc R U . . .
C48 C 0.4531(6) 0.2641(6) 0.2194(3) 0.021(2) Uani 1 1 d . . . . .
C49 C 0.7428(6) 0.1337(6) 0.2556(3) 0.020(2) Uani 1 1 d . . . . .
H49 H 0.694496 0.147399 0.251407 0.024 Uiso 1 1 calc R U . . .
C50 C 0.7547(6) 0.0747(6) 0.2753(3) 0.022(2) Uani 1 1 d . . . . .
H50 H 0.715771 0.047678 0.283726 0.027 Uiso 1 1 calc R U . . .
C51 C 0.8259(6) 0.0569(6) 0.2820(3) 0.023(2) Uani 1 1 d . . . . .
H51 H 0.836451 0.018487 0.296071 0.027 Uiso 1 1 calc R U . . .
C52 C 0.8813(6) 0.0954(6) 0.2680(3) 0.023(2) Uani 1 1 d . . . . .
H52 H 0.929999 0.083165 0.272231 0.027 Uiso 1 1 calc R U . . .
C53 C 0.8651(6) 0.1523(6) 0.2478(3) 0.017(2) Uani 1 1 d . . . . .
C54 C 0.9213(6) 0.1952(6) 0.2314(3) 0.017(2) Uani 1 1 d . . . . .
C55 C 0.9930(6) 0.1916(6) 0.2359(3) 0.017(2) Uani 1 1 d . . . . .
H55 H 1.012767 0.157360 0.250159 0.021 Uiso 1 1 calc R U . . .
C56 C 1.0378(6) 0.2386(6) 0.2196(3) 0.019(2) Uani 1 1 d . . . . .
C57 C 1.0091(6) 0.2884(6) 0.1984(3) 0.019(2) Uani 1 1 d . . . . .
H57 H 1.039425 0.320851 0.187251 0.023 Uiso 1 1 calc R U . . .
C58 C 0.9346(6) 0.2892(6) 0.1940(3) 0.019(2) Uani 1 1 d . . . . .
C59 C 0.8935(6) 0.3373(6) 0.1734(3) 0.018(2) Uani 1 1 d . . . . .
C60 C 0.9230(6) 0.3921(6) 0.1551(3) 0.021(2) Uani 1 1 d . . . . .
H60 H 0.973561 0.399866 0.155385 0.025 Uiso 1 1 calc R U . . .
C61 C 0.8801(7) 0.4350(7) 0.1368(3) 0.028(3) Uani 1 1 d . . . . .
H61 H 0.900182 0.472534 0.124377 0.034 Uiso 1 1 calc R U . . .
C62 C 0.8054(7) 0.4221(6) 0.1367(3) 0.024(3) Uani 1 1 d . . . . .
H62 H 0.773993 0.450513 0.124185 0.028 Uiso 1 1 calc R U . . .
C63 C 0.7790(6) 0.3675(6) 0.1552(3) 0.020(2) Uani 1 1 d . . . . .
H63 H 0.728567 0.358923 0.155231 0.024 Uiso 1 1 calc R U . . .
C64 C 1.1183(6) 0.2354(6) 0.2244(3) 0.021(2) Uani 1 1 d . . . . .
C65 C 0.6296(6) 1.3387(6) 0.3253(3) 0.023(2) Uani 1 1 d . . . . .
H65 H 0.646209 1.387056 0.326257 0.027 Uiso 1 1 calc R U . . .
C66 C 0.5674(6) 1.3251(6) 0.3095(3) 0.024(3) Uani 1 1 d . . . . .
H66 H 0.540217 1.363331 0.300557 0.028 Uiso 1 1 calc R U . . .
C67 C 0.5443(7) 1.2536(7) 0.3064(3) 0.030(3) Uani 1 1 d . . . . .
H67 H 0.502418 1.242306 0.294540 0.036 Uiso 1 1 calc R U . . .
C68 C 0.5842(6) 1.1988(6) 0.3214(3) 0.026(3) Uani 1 1 d . . . . .
H68 H 0.569196 1.150034 0.320378 0.032 Uiso 1 1 calc R U . . .
C69 C 0.6457(6) 1.2180(6) 0.3375(3) 0.018(2) Uani 1 1 d . . . . .
C70 C 0.6914(5) 1.1663(6) 0.3543(3) 0.015(2) Uani 1 1 d . . . . .
C71 C 0.6881(6) 1.0912(6) 0.3502(3) 0.016(2) Uani 1 1 d . . . . .
H71 H 0.652245 1.069800 0.337282 0.019 Uiso 1 1 calc R U . . .
C72 C 0.7392(5) 1.0490(5) 0.3659(2) 0.012(2) Uani 1 1 d . . . . .
C73 C 0.7905(6) 1.0801(6) 0.3854(3) 0.018(2) Uani 1 1 d . . . . .
H73 H 0.825360 1.051670 0.396132 0.022 Uiso 1 1 calc R U . . .
C74 C 0.7888(6) 1.1541(6) 0.3886(3) 0.016(2) Uani 1 1 d . . . . .
C75 C 0.8395(6) 1.1974(6) 0.4088(3) 0.017(2) Uani 1 1 d . . . . .
C76 C 0.8903(6) 1.1666(6) 0.4287(3) 0.017(2) Uani 1 1 d . . . . .
H76 H 0.894705 1.115781 0.430046 0.021 Uiso 1 1 calc R U . . .
C77 C 0.9345(6) 1.2110(6) 0.4466(3) 0.024(3) Uani 1 1 d . . . . .
H77 H 0.968610 1.191016 0.460793 0.029 Uiso 1 1 calc R U . . .
C78 C 0.9278(6) 1.2853(6) 0.4433(3) 0.024(2) Uani 1 1 d . . . . .
H78 H 0.957702 1.316874 0.455121 0.028 Uiso 1 1 calc R U . . .
C79 C 0.8765(6) 1.3127(6) 0.4223(3) 0.021(2) Uani 1 1 d . . . . .
H79 H 0.873319 1.363367 0.419581 0.025 Uiso 1 1 calc R U . . .
C80 C 0.7400(6) 0.9690(5) 0.3591(3) 0.014(2) Uani 1 1 d . . . . .
C81 C 0.8731(6) 1.2525(6) 0.3265(3) 0.019(2) Uani 1 1 d . . . . .
H81 H 0.852867 1.205681 0.328005 0.023 Uiso 1 1 calc R U . . .
C82 C 0.9371(6) 1.2603(6) 0.3108(3) 0.020(2) Uani 1 1 d . . . . .
H82 H 0.961511 1.219790 0.302250 0.024 Uiso 1 1 calc R U . . .
C83 C 0.9653(6) 1.3299(6) 0.3076(3) 0.020(2) Uani 1 1 d . . . . .
H83 H 1.009823 1.337392 0.297056 0.025 Uiso 1 1 calc R U . . .
C84 C 0.9281(5) 1.3871(6) 0.3199(3) 0.016(2) Uani 1 1 d . . . . .
H84 H 0.946427 1.434577 0.317898 0.019 Uiso 1 1 calc R U . . .
C85 C 0.8627(6) 1.3748(6) 0.3356(3) 0.016(2) Uani 1 1 d . . . . .
C86 C 0.8178(6) 1.4323(5) 0.3489(3) 0.015(2) Uani 1 1 d . . . . .
C87 C 0.8237(6) 1.5054(6) 0.3427(3) 0.017(2) Uani 1 1 d . . . . .
H87 H 0.861290 1.523303 0.329685 0.020 Uiso 1 1 calc R U . . .
C88 C 0.7732(6) 1.5519(6) 0.3560(3) 0.017(2) Uani 1 1 d . . . . .
C89 C 0.7201(6) 1.5256(5) 0.3758(3) 0.016(2) Uani 1 1 d . . . . .
H89 H 0.686279 1.557167 0.385316 0.019 Uiso 1 1 calc R U . . .
C90 C 0.7175(6) 1.4514(5) 0.3814(3) 0.015(2) Uani 1 1 d . . . . .
C91 C 0.6634(6) 1.4128(5) 0.4001(3) 0.016(2) Uani 1 1 d . . . . .
C92 C 0.6034(6) 1.4453(6) 0.4139(3) 0.022(2) Uani 1 1 d . . . . .
H92 H 0.597144 1.495926 0.412388 0.026 Uiso 1 1 calc R U . . .
C93 C 0.5537(6) 1.4047(7) 0.4296(3) 0.025(3) Uani 1 1 d . . . . .
H93 H 0.512379 1.426721 0.438719 0.030 Uiso 1 1 calc R U . . .
C94 C 0.5641(6) 1.3312(6) 0.4322(3) 0.023(2) Uani 1 1 d . . . . .
H94 H 0.530239 1.301723 0.442878 0.028 Uiso 1 1 calc R U . . .
C95 C 0.6255(6) 1.3018(6) 0.4186(3) 0.021(2) Uani 1 1 d . . . . .
H95 H 0.633780 1.251575 0.420630 0.025 Uiso 1 1 calc R U . . .
C96 C 0.7761(6) 1.6307(6) 0.3480(3) 0.017(2) Uani 1 1 d . . . . .
C97 C 1.3155(6) 0.6406(6) 0.2468(3) 0.022(2) Uani 1 1 d . . . . .
H97 H 1.364320 0.655584 0.245647 0.026 Uiso 1 1 calc R U . . .
C98 C 1.3001(6) 0.5764(6) 0.2606(3) 0.022(2) Uani 1 1 d . . . . .
H98 H 1.337887 0.546286 0.267913 0.026 Uiso 1 1 calc R U . . .
C99 C 1.2285(6) 0.5546(6) 0.2639(3) 0.026(3) Uani 1 1 d . . . . .
H99 H 1.216792 0.510403 0.274012 0.032 Uiso 1 1 calc R U . . .
C100 C 1.1746(6) 0.5994(6) 0.2521(3) 0.022(2) Uani 1 1 d . . . . .
H100 H 1.125340 0.586261 0.253967 0.026 Uiso 1 1 calc R U . . .
C101 C 1.1940(6) 0.6634(6) 0.2377(3) 0.018(2) Uani 1 1 d . . . . .
C102 C 1.1426(6) 0.7125(6) 0.2222(3) 0.016(2) Uani 1 1 d . . . . .
C103 C 1.0673(6) 0.7086(6) 0.2253(3) 0.017(2) Uani 1 1 d . . . . .
H103 H 1.045510 0.671063 0.237103 0.020 Uiso 1 1 calc R U . . .
C104 C 1.0258(5) 0.7608(6) 0.2106(3) 0.014(2) Uani 1 1 d . . . . .
C105 C 1.0583(6) 0.8136(5) 0.1924(2) 0.014(2) Uani 1 1 d . . . . .
H105 H 1.030144 0.849175 0.182044 0.017 Uiso 1 1 calc R U . . .
C106 C 1.1314(6) 0.8136(6) 0.1895(2) 0.017(2) Uani 1 1 d . . . . .
C107 C 1.1756(6) 0.8630(6) 0.1695(3) 0.016(2) Uani 1 1 d . . . . .
C108 C 1.1474(6) 0.9136(6) 0.1498(3) 0.019(2) Uani 1 1 d . . . . .
H108 H 1.096776 0.920605 0.148831 0.023 Uiso 1 1 calc R U . . .
C109 C 1.1929(7) 0.9550(6) 0.1311(3) 0.023(3) Uani 1 1 d . . . . .
H109 H 1.173795 0.990256 0.117215 0.028 Uiso 1 1 calc R U . . .
C110 C 1.2666(6) 0.9439(6) 0.1331(3) 0.021(2) Uani 1 1 d . . . . .
H110 H 1.299038 0.971477 0.120656 0.025 Uiso 1 1 calc R U . . .
C111 C 1.2914(6) 0.8918(6) 0.1536(3) 0.022(2) Uani 1 1 d . . . . .
H111 H 1.341804 0.883665 0.154777 0.026 Uiso 1 1 calc R U . . .
C112 C 0.9444(6) 0.7580(6) 0.2156(3) 0.019(2) Uani 1 1 d . . . . .
C113 C 1.2324(6) 0.8927(6) 0.2525(3) 0.022(2) Uani 1 1 d . . . . .
H113 H 1.184135 0.878380 0.248413 0.026 Uiso 1 1 calc R U . . .
C114 C 1.2446(6) 0.9521(6) 0.2715(3) 0.022(2) Uani 1 1 d . . . . .
H114 H 1.205111 0.977497 0.280382 0.027 Uiso 1 1 calc R U . . .
C115 C 1.3159(6) 0.9749(6) 0.2775(3) 0.025(3) Uani 1 1 d . . . . .
H115 H 1.325492 1.016148 0.290140 0.030 Uiso 1 1 calc R U . . .
C116 C 1.3713(6) 0.9346(7) 0.2644(3) 0.026(3) Uani 1 1 d . . . . .
H116 H 1.420056 0.946496 0.268675 0.031 Uiso 1 1 calc R U . . .
C117 C 1.3546(6) 0.8764(6) 0.2447(3) 0.019(2) Uani 1 1 d . . . . .
C118 C 1.4106(5) 0.8312(6) 0.2299(3) 0.014(2) Uani 1 1 d . . . . .
C119 C 1.4838(6) 0.8336(6) 0.2360(3) 0.016(2) Uani 1 1 d . . . . .
H119 H 1.502881 0.868880 0.249894 0.020 Uiso 1 1 calc R U . . .
C120 C 1.5284(6) 0.7845(6) 0.2218(3) 0.016(2) Uani 1 1 d . . . . .
C121 C 1.5015(5) 0.7350(6) 0.2003(3) 0.015(2) Uani 1 1 d . . . . .
H121 H 1.532098 0.701233 0.190172 0.018 Uiso 1 1 calc R U . . .
C122 C 1.4265(5) 0.7366(6) 0.1941(3) 0.015(2) Uani 1 1 d . . . . .
C123 C 1.3884(6) 0.6872(6) 0.1726(3) 0.017(2) Uani 1 1 d . . . . .
C124 C 1.4204(7) 0.6347(6) 0.1542(3) 0.022(2) Uani 1 1 d . . . . .
H124 H 1.470823 0.626643 0.155634 0.026 Uiso 1 1 calc R U . . .
C125 C 1.3787(7) 0.5937(7) 0.1337(3) 0.025(3) Uani 1 1 d . . . . .
H125 H 1.399983 0.558016 0.120602 0.030 Uiso 1 1 calc R U . . .
C126 C 1.3049(6) 0.6066(7) 0.1328(3) 0.026(3) Uani 1 1 d . . . . .
H126 H 1.274814 0.580071 0.118857 0.031 Uiso 1 1 calc R U . . .
C127 C 1.2759(6) 0.6585(6) 0.1523(3) 0.019(2) Uani 1 1 d . . . . .
H127 H 1.225255 0.665599 0.152284 0.022 Uiso 1 1 calc R U . . .
C128 C 1.6089(6) 0.7862(6) 0.2294(3) 0.015(2) Uani 1 1 d . . . . .

loop_
_atom_site_aniso_label
_atom_site_aniso_U_11
_atom_site_aniso_U_22
_atom_site_aniso_U_33
_atom_site_aniso_U_23
_atom_site_aniso_U_13
_atom_site_aniso_U_12
U1 0.01306(18) 0.01308(18) 0.0219(2) -0.00209(16) -0.00030(17) 0.00128(14)
U2 0.01184(18) 0.01461(18) 0.0234(2) -0.00083(17) 0.00041(16) -0.00020(15)
U3 0.01185(17) 0.01049(17) 0.01825(19) 0.00024(16) -0.00102(15) -0.00005(14)
U4 0.01070(17) 0.01103(17) 0.01861(19) 0.00031(15) -0.00015(15) -0.00055(14)
Ni1 0.0167(7) 0.0091(6) 0.0192(7) 0.0000(5) 0.0012(6) -0.0016(5)
Ni2 0.0101(6) 0.0142(6) 0.0187(7) -0.0007(5) 0.0008(5) -0.0016(5)
Ni3 0.0170(7) 0.0083(6) 0.0208(7) 0.0004(5) 0.0006(6) -0.0004(5)
Ni4 0.0080(6) 0.0172(7) 0.0197(7) 0.0016(6) 0.0005(5) 0.0009(5)
O1 0.016(4) 0.020(4) 0.038(5) -0.007(3) 0.000(3) 0.004(3)
O2 0.019(4) 0.018(4) 0.031(5) 0.003(3) 0.006(3) 0.006(3)
O3 0.025(4) 0.033(5) 0.038(5) 0.001(4) -0.005(4) 0.002(4)
O4 0.025(4) 0.026(4) 0.023(4) 0.002(4) 0.006(3) 0.003(3)
O5 0.018(4) 0.014(4) 0.030(5) 0.005(3) 0.004(3) 0.006(3)
O6 0.017(4) 0.025(4) 0.023(4) 0.002(3) 0.003(3) -0.003(3)
O7 0.014(4) 0.018(4) 0.025(4) 0.001(3) -0.001(3) -0.004(3)
O8 0.025(4) 0.022(4) 0.025(5) -0.012(3) 0.000(3) -0.003(3)
O9 0.037(5) 0.013(4) 0.024(5) 0.004(3) -0.005(4) -0.003(3)
O10 0.027(4) 0.015(4) 0.027(5) -0.001(3) -0.004(4) -0.001(3)
O11 0.018(4) 0.020(4) 0.027(4) -0.010(3) 0.004(3) -0.001(3)
O12 0.034(5) 0.011(4) 0.034(5) -0.002(3) 0.003(4) -0.009(3)
O13 0.006(3) 0.025(4) 0.037(5) -0.007(4) 0.000(3) -0.005(3)
O14 0.015(4) 0.037(5) 0.054(6) -0.020(5) 0.000(4) -0.007(4)
O15 0.021(4) 0.029(4) 0.022(4) -0.002(4) 0.004(3) -0.004(3)
O16 0.014(4) 0.036(5) 0.031(5) 0.004(4) 0.002(3) -0.005(4)
O17 0.018(4) 0.014(4) 0.020(4) -0.006(3) -0.001(3) 0.002(3)
O18 0.026(4) 0.010(4) 0.024(4) -0.005(3) -0.005(3) 0.000(3)
O19 0.026(4) 0.016(4) 0.029(5) -0.003(3) -0.008(4) 0.007(3)
O20 0.027(4) 0.018(4) 0.017(4) 0.004(3) 0.006(3) 0.001(3)
O21 0.023(4) 0.012(4) 0.026(4) 0.000(3) 0.000(3) 0.005(3)
O22 0.012(4) 0.025(4) 0.024(4) 0.004(3) 0.010(3) -0.004(3)
O23 0.011(4) 0.031(5) 0.027(5) 0.011(4) 0.000(3) 0.003(3)
O24 0.014(4) 0.029(4) 0.018(4) -0.004(3) -0.007(3) 0.005(3)
O25 0.012(4) 0.022(4) 0.023(4) -0.003(3) 0.001(3) 0.006(3)
O26 0.022(4) 0.009(3) 0.018(4) 0.000(3) 0.008(3) 0.002(3)
O27 0.036(5) 0.015(4) 0.034(5) -0.004(3) -0.008(4) 0.000(4)
O28 0.042(5) 0.012(4) 0.020(4) -0.004(3) -0.011(4) 0.000(3)
O29 0.024(4) 0.020(4) 0.042(6) -0.002(4) 0.002(4) -0.004(3)
O30 0.014(4) 0.037(5) 0.032(5) -0.012(4) 0.005(4) -0.003(4)
O31 0.046(6) 0.029(5) 0.031(5) -0.001(4) -0.017(4) 0.012(4)
O32 0.026(4) 0.014(4) 0.020(4) 0.002(3) -0.004(3) 0.002(3)
O33 0.016(4) 0.023(4) 0.034(5) 0.008(3) -0.001(3) 0.008(3)
O34 0.016(4) 0.031(5) 0.020(4) 0.007(3) 0.001(3) 0.001(3)
O35 0.054(7) 0.036(6) 0.050(7) 0.001(5) 0.016(5) 0.007(5)
O36 0.064(7) 0.051(7) 0.033(6) 0.000(5) -0.009(5) 0.000(6)
O37 0.028(5) 0.042(6) 0.090(9) -0.014(6) -0.024(6) 0.012(5)
O38 0.038(6) 0.031(6) 0.123(12) -0.001(6) 0.011(7) 0.024(5)
O39 0.038(6) 0.032(5) 0.075(8) 0.011(5) 0.011(5) -0.007(4)
O40 0.027(5) 0.022(5) 0.062(7) 0.005(4) -0.007(4) -0.003(4)
O41 0.051(8) 0.055(8) 0.123(13) 0.014(8) 0.006(8) 0.026(6)
O42 0.070(9) 0.062(8) 0.054(8) 0.010(6) 0.021(7) -0.007(6)
O43 0.029(5) 0.055(7) 0.047(6) 0.007(5) 0.002(5) 0.006(5)
O44 0.036(6) 0.044(6) 0.062(7) -0.006(5) -0.007(5) 0.002(5)
O45 0.033(6) 0.035(6) 0.093(9) 0.007(6) 0.022(6) -0.001(4)
O46 0.042(6) 0.026(5) 0.040(6) 0.006(4) -0.005(4) -0.002(4)
O47 0.084(16) 0.52(6) 0.20(3) 0.13(4) -0.036(18) -0.10(3)
O48 0.038(6) 0.052(7) 0.100(11) 0.001(7) -0.006(6) 0.012(5)
O49 0.023(5) 0.031(5) 0.065(7) -0.014(5) -0.001(4) -0.008(4)
O50 0.037(5) 0.035(5) 0.045(6) 0.002(4) 0.006(5) -0.011(4)
O51 0.079(9) 0.079(9) 0.051(8) -0.018(7) -0.012(7) -0.022(8)
O52 0.030(5) 0.039(6) 0.080(9) -0.011(6) 0.006(5) -0.006(4)
O53 0.053(7) 0.071(8) 0.052(7) 0.003(6) 0.002(6) 0.014(6)
O54 0.049(6) 0.026(5) 0.037(6) 0.005(4) -0.011(5) -0.004(4)
O55 0.039(6) 0.065(8) 0.060(8) 0.011(6) -0.003(5) -0.008(5)
O56 0.057(8) 0.044(7) 0.079(9) 0.002(6) -0.012(7) 0.003(6)
O57 0.076(12) 0.121(16) 0.25(3) 0.043(18) 0.047(15) 0.002(11)
O58 0.070(8) 0.037(6) 0.076(9) 0.004(6) -0.002(7) 0.005(5)
N1 0.015(4) 0.014(4) 0.024(5) -0.005(4) 0.001(4) -0.007(4)
N2 0.009(4) 0.017(5) 0.018(5) 0.000(4) 0.002(3) 0.003(3)
N3 0.019(5) 0.011(4) 0.018(5) 0.001(4) 0.001(4) -0.003(3)
N4 0.016(4) 0.012(4) 0.013(4) 0.000(3) -0.002(3) 0.003(3)
N5 0.016(4) 0.015(4) 0.018(5) 0.003(4) 0.001(4) -0.001(4)
N6 0.018(5) 0.014(4) 0.018(5) 0.000(4) 0.001(4) -0.001(4)
N7 0.014(4) 0.015(4) 0.019(5) 0.001(4) 0.001(4) -0.001(4)
N8 0.017(4) 0.011(4) 0.014(5) 0.002(3) 0.000(4) -0.002(3)
N9 0.013(4) 0.012(4) 0.020(5) 0.001(4) 0.004(4) -0.003(3)
N10 0.013(4) 0.012(4) 0.019(5) -0.002(4) 0.002(4) 0.000(3)
N11 0.012(4) 0.005(4) 0.022(5) 0.000(3) 0.002(4) -0.001(3)
N12 0.014(4) 0.021(5) 0.018(5) -0.005(4) 0.003(4) -0.003(4)
N13 0.019(5) 0.009(4) 0.020(5) -0.003(4) 0.001(4) 0.001(3)
N14 0.012(4) 0.017(4) 0.012(4) -0.005(3) 0.000(3) -0.001(3)
N15 0.014(4) 0.016(5) 0.024(5) 0.000(4) 0.002(4) -0.003(4)
N16 0.019(5) 0.014(4) 0.018(5) -0.006(4) 0.001(4) -0.002(4)
N17 0.013(4) 0.012(4) 0.016(5) 0.000(3) -0.001(3) 0.002(3)
N18 0.018(5) 0.010(4) 0.021(5) 0.003(4) -0.001(4) -0.002(4)
N19 0.007(4) 0.014(4) 0.029(5) 0.008(4) 0.002(4) 0.005(3)
N20 0.007(4) 0.023(5) 0.018(5) 0.003(4) -0.003(3) -0.001(3)
N21 0.011(4) 0.024(5) 0.020(5) 0.003(4) 0.000(4) -0.006(4)
N22 0.010(4) 0.023(5) 0.021(5) 0.004(4) 0.004(4) 0.007(4)
N23 0.008(4) 0.015(4) 0.020(5) 0.004(4) 0.001(3) 0.006(3)
N24 0.014(4) 0.018(5) 0.018(5) 0.005(4) 0.003(4) -0.003(4)
N25 0.033(6) 0.027(6) 0.048(8) 0.004(5) -0.008(5) -0.002(5)
N26 0.016(5) 0.024(5) 0.050(7) -0.002(5) -0.001(5) -0.006(4)
N27 0.036(7) 0.038(7) 0.058(9) 0.004(6) 0.000(6) 0.003(5)
N28 0.031(6) 0.023(5) 0.038(7) 0.006(5) -0.004(5) 0.001(5)
C1 0.029(6) 0.018(6) 0.024(6) -0.003(5) -0.002(5) -0.012(5)
C2 0.020(6) 0.029(6) 0.030(7) -0.002(5) -0.005(5) -0.006(5)
C3 0.013(5) 0.044(7) 0.040(8) 0.001(7) -0.010(5) 0.000(5)
C4 0.013(5) 0.030(7) 0.033(7) -0.004(5) -0.001(5) 0.001(5)
C5 0.009(5) 0.019(5) 0.023(6) 0.000(4) 0.003(4) -0.004(4)
C6 0.021(6) 0.014(5) 0.020(6) -0.001(4) -0.003(5) 0.002(4)
C7 0.024(6) 0.017(5) 0.020(6) -0.001(4) -0.001(5) 0.007(4)
C8 0.017(5) 0.019(6) 0.018(6) 0.003(4) -0.001(4) -0.002(4)
C9 0.027(6) 0.008(5) 0.019(6) -0.003(4) -0.007(5) 0.006(4)
C10 0.016(5) 0.010(5) 0.014(5) -0.001(4) 0.004(4) -0.001(4)
C11 0.018(5) 0.017(5) 0.018(6) -0.004(4) 0.003(4) 0.000(4)
C12 0.021(6) 0.015(5) 0.025(6) -0.002(5) 0.001(5) 0.001(4)
C13 0.024(6) 0.030(6) 0.020(6) 0.000(5) -0.006(5) -0.008(5)
C14 0.025(6) 0.019(6) 0.023(6) 0.006(5) -0.002(5) 0.005(5)
C15 0.017(5) 0.024(6) 0.024(6) 0.005(5) -0.001(5) 0.002(4)
C16 0.021(6) 0.015(5) 0.021(6) 0.003(4) 0.002(5) 0.000(4)
C17 0.019(6) 0.023(6) 0.023(6) -0.005(5) -0.005(5) 0.000(5)
C18 0.017(5) 0.024(6) 0.022(6) -0.001(5) -0.001(5) 0.003(4)
C19 0.016(5) 0.030(6) 0.016(6) 0.003(5) 0.003(4) -0.001(5)
C20 0.021(6) 0.017(5) 0.018(6) 0.003(4) 0.000(4) -0.009(4)
C21 0.016(5) 0.020(5) 0.017(6) -0.001(4) -0.004(4) 0.004(4)
C22 0.016(5) 0.012(5) 0.023(6) -0.001(4) -0.006(4) 0.000(4)
C23 0.023(6) 0.005(5) 0.021(6) 0.001(4) 0.004(5) -0.003(4)
C24 0.017(5) 0.009(5) 0.028(6) 0.001(4) -0.002(5) 0.001(4)
C25 0.013(5) 0.015(5) 0.020(6) 0.002(4) -0.001(4) 0.003(4)
C26 0.012(5) 0.013(5) 0.025(6) 0.002(4) 0.002(4) 0.002(4)
C27 0.017(5) 0.011(5) 0.024(6) 0.005(4) -0.001(4) 0.001(4)
C28 0.016(5) 0.017(5) 0.021(6) -0.001(4) 0.001(4) 0.001(4)
C29 0.022(6) 0.021(6) 0.034(7) 0.004(5) 0.008(5) -0.008(5)
C30 0.016(5) 0.017(5) 0.028(6) 0.002(5) 0.002(5) -0.006(4)
C31 0.023(6) 0.013(5) 0.025(6) 0.001(4) -0.002(5) -0.003(4)
C32 0.021(6) 0.011(5) 0.026(6) 0.005(4) -0.001(5) 0.004(4)
C33 0.005(5) 0.016(5) 0.028(6) 0.001(4) 0.001(4) 0.004(4)
C34 0.023(6) 0.022(6) 0.020(6) -0.004(5) -0.006(5) -0.004(5)
C35 0.020(5) 0.010(5) 0.033(7) -0.003(4) 0.006(5) 0.007(4)
C36 0.016(5) 0.015(5) 0.024(6) -0.002(4) 0.007(4) 0.000(4)
C37 0.018(5) 0.011(5) 0.019(6) -0.001(4) -0.001(4) -0.006(4)
C38 0.012(5) 0.012(5) 0.020(6) 0.003(4) -0.003(4) -0.005(4)
C39 0.022(6) 0.017(5) 0.026(6) -0.001(5) -0.002(5) 0.003(5)
C40 0.012(5) 0.021(6) 0.021(6) 0.006(4) 0.003(4) -0.003(4)
C41 0.012(5) 0.021(5) 0.019(6) 0.004(4) 0.000(4) -0.007(4)
C42 0.012(5) 0.014(5) 0.019(5) 0.000(4) 0.000(4) -0.001(4)
C43 0.005(5) 0.018(5) 0.017(5) 0.001(4) 0.004(4) -0.003(4)
C44 0.027(6) 0.022(6) 0.016(6) -0.002(4) -0.002(5) -0.002(5)
C45 0.030(6) 0.019(6) 0.023(6) -0.001(5) 0.002(5) 0.002(5)
C46 0.027(6) 0.021(6) 0.023(6) -0.003(5) 0.007(5) 0.000(5)
C47 0.015(5) 0.017(5) 0.029(6) 0.000(5) 0.008(5) 0.003(4)
C48 0.012(5) 0.022(6) 0.029(6) 0.000(5) -0.001(5) 0.000(4)
C49 0.014(5) 0.024(6) 0.022(6) 0.005(5) 0.006(4) -0.001(4)
C50 0.024(6) 0.020(5) 0.023(6) 0.001(5) 0.003(5) -0.006(4)
C51 0.026(6) 0.009(5) 0.033(7) 0.006(4) 0.004(5) 0.002(4)
C52 0.018(5) 0.022(6) 0.027(6) 0.007(5) 0.003(5) 0.006(4)
C53 0.013(5) 0.018(5) 0.018(5) -0.004(4) 0.002(4) -0.002(4)
C54 0.019(5) 0.015(5) 0.016(5) 0.002(4) -0.001(4) 0.004(4)
C55 0.013(5) 0.022(6) 0.017(5) 0.005(4) -0.004(4) -0.008(4)
C56 0.010(5) 0.021(6) 0.025(6) -0.004(5) 0.006(4) -0.007(4)
C57 0.012(5) 0.023(6) 0.022(6) -0.003(5) 0.002(4) -0.004(4)
C58 0.014(5) 0.018(5) 0.024(6) -0.006(5) 0.004(4) -0.009(4)
C59 0.018(5) 0.017(5) 0.020(6) -0.008(4) 0.002(4) -0.008(4)
C60 0.025(6) 0.014(5) 0.023(6) 0.001(4) 0.005(5) 0.004(4)
C61 0.026(6) 0.022(6) 0.035(7) -0.002(5) 0.007(5) -0.006(5)
C62 0.028(6) 0.022(6) 0.021(6) 0.004(5) 0.000(5) 0.002(5)
C63 0.025(6) 0.018(5) 0.018(6) 0.005(4) -0.002(5) 0.005(4)
C64 0.010(5) 0.028(6) 0.024(6) -0.013(5) 0.002(4) -0.003(4)
C65 0.027(6) 0.018(6) 0.024(6) 0.003(5) -0.002(5) 0.006(5)
C66 0.026(6) 0.019(6) 0.027(6) 0.002(5) -0.005(5) 0.012(5)
C67 0.025(6) 0.026(6) 0.040(8) 0.012(5) -0.009(5) 0.003(5)
C68 0.020(6) 0.013(5) 0.046(8) 0.002(5) -0.006(5) -0.003(4)
C69 0.015(5) 0.010(5) 0.029(6) -0.003(4) -0.002(5) 0.002(4)
C70 0.011(5) 0.015(5) 0.020(6) -0.002(4) -0.002(4) 0.001(4)
C71 0.016(5) 0.012(5) 0.018(5) 0.001(4) -0.002(4) -0.004(4)
C72 0.007(4) 0.008(5) 0.020(5) -0.004(4) 0.004(4) -0.002(4)
C73 0.019(5) 0.016(5) 0.020(6) 0.002(4) -0.001(4) 0.002(4)
C74 0.018(5) 0.012(5) 0.018(5) 0.001(4) 0.002(4) -0.009(4)
C75 0.017(5) 0.017(5) 0.016(5) -0.003(4) 0.003(4) -0.001(4)
C76 0.015(5) 0.015(5) 0.022(6) 0.005(4) 0.007(4) 0.007(4)
C77 0.019(6) 0.027(6) 0.026(6) -0.001(5) -0.005(5) 0.003(5)
C78 0.016(5) 0.024(6) 0.031(7) -0.006(5) -0.002(5) -0.005(5)
C79 0.023(6) 0.016(5) 0.024(6) 0.000(5) -0.001(5) 0.001(4)
C80 0.016(5) 0.009(5) 0.018(5) -0.002(4) 0.005(4) 0.001(4)
C81 0.021(6) 0.016(5) 0.020(6) -0.003(4) -0.006(4) 0.001(4)
C82 0.022(6) 0.015(5) 0.022(6) -0.002(4) 0.001(5) 0.003(4)
C83 0.015(5) 0.023(6) 0.023(6) 0.003(4) 0.000(4) 0.002(4)
C84 0.010(5) 0.013(5) 0.025(6) 0.005(4) 0.002(4) 0.001(4)
C85 0.017(5) 0.015(5) 0.016(5) 0.001(4) -0.003(4) 0.005(4)
C86 0.014(5) 0.009(5) 0.021(6) -0.002(4) 0.003(4) -0.002(4)
C87 0.017(5) 0.013(5) 0.021(6) 0.001(4) -0.003(4) -0.001(4)
C88 0.022(6) 0.010(5) 0.020(6) -0.001(4) 0.001(4) -0.003(4)
C89 0.019(5) 0.011(5) 0.018(5) -0.001(4) -0.002(4) 0.005(4)
C90 0.021(5) 0.007(5) 0.019(6) 0.000(4) 0.000(4) 0.001(4)
C91 0.018(5) 0.007(5) 0.024(6) -0.002(4) 0.002(4) -0.007(4)
C92 0.019(6) 0.012(5) 0.035(7) -0.004(5) 0.000(5) 0.002(4)
C93 0.017(6) 0.027(6) 0.030(7) -0.001(5) 0.001(5) 0.001(5)
C94 0.015(5) 0.027(6) 0.027(6) 0.000(5) -0.001(5) -0.003(5)
C95 0.016(5) 0.021(6) 0.025(6) 0.003(5) 0.000(5) -0.005(4)
C96 0.017(5) 0.015(5) 0.020(6) -0.003(4) 0.000(4) -0.001(4)
C97 0.013(5) 0.027(6) 0.025(6) 0.002(5) -0.001(5) -0.001(5)
C98 0.016(5) 0.015(5) 0.034(7) 0.001(5) 0.000(5) 0.005(4)
C99 0.014(5) 0.022(6) 0.043(8) 0.012(5) 0.007(5) 0.005(5)
C100 0.012(5) 0.022(6) 0.032(7) 0.007(5) -0.001(5) 0.000(4)
C101 0.018(5) 0.018(5) 0.018(6) -0.002(4) 0.003(4) 0.006(4)
C102 0.013(5) 0.015(5) 0.021(6) 0.003(4) 0.000(4) -0.002(4)
C103 0.014(5) 0.015(5) 0.022(6) 0.003(4) 0.001(4) 0.011(4)
C104 0.004(4) 0.018(5) 0.019(5) 0.001(4) -0.002(4) -0.002(4)
C105 0.016(5) 0.010(5) 0.015(5) 0.001(4) 0.002(4) 0.005(4)
C106 0.016(5) 0.023(6) 0.011(5) 0.003(4) -0.002(4) -0.002(4)
C107 0.012(5) 0.020(5) 0.016(5) -0.004(4) 0.001(4) 0.007(4)
C108 0.019(5) 0.021(6) 0.018(6) 0.002(4) -0.002(4) -0.002(4)
C109 0.028(6) 0.014(5) 0.027(7) 0.005(5) 0.002(5) 0.002(5)
C110 0.021(6) 0.019(6) 0.022(6) 0.001(5) 0.007(5) -0.002(4)
C111 0.019(6) 0.028(6) 0.017(6) 0.000(5) 0.004(4) 0.000(5)
C112 0.009(5) 0.020(6) 0.027(6) 0.003(5) 0.000(4) 0.002(4)
C113 0.016(5) 0.031(6) 0.019(6) 0.010(5) 0.004(4) 0.012(5)
C114 0.018(5) 0.027(6) 0.022(6) 0.002(5) -0.002(5) 0.017(4)
C115 0.020(6) 0.011(5) 0.043(7) -0.009(5) 0.002(5) 0.000(4)
C116 0.020(6) 0.031(7) 0.027(7) 0.000(5) -0.002(5) 0.007(5)
C117 0.021(6) 0.018(5) 0.018(6) 0.006(4) 0.001(4) 0.004(4)
C118 0.008(5) 0.016(5) 0.019(5) 0.003(4) 0.001(4) 0.002(4)
C119 0.014(5) 0.019(5) 0.016(5) -0.003(4) 0.004(4) -0.006(4)
C120 0.015(5) 0.017(5) 0.017(5) 0.006(4) 0.001(4) -0.003(4)
C121 0.010(5) 0.020(5) 0.015(5) 0.004(4) 0.005(4) 0.001(4)
C122 0.005(5) 0.014(5) 0.027(6) 0.004(4) 0.001(4) 0.001(4)
C123 0.016(5) 0.020(6) 0.017(6) 0.002(4) 0.000(4) 0.000(4)
C124 0.032(6) 0.014(5) 0.020(6) 0.002(4) -0.001(5) 0.001(5)
C125 0.026(6) 0.024(6) 0.026(6) -0.003(5) 0.002(5) -0.002(5)
C126 0.021(6) 0.027(6) 0.028(7) -0.002(5) -0.003(5) -0.003(5)
C127 0.012(5) 0.022(6) 0.022(6) 0.001(5) -0.005(4) -0.005(4)
C128 0.013(5) 0.015(5) 0.018(5) 0.007(4) 0.000(4) -0.002(4)

loop_
_atom_type_symbol
_atom_type_description
_atom_type_scat_dispersion_real
_atom_type_scat_dispersion_imag
_atom_type_scat_source
C C 0.0033 0.0016 'International Tables Vol C Tables 4.2.6.8 and 6.1.1.4'
H H 0.0000 0.0000 'International Tables Vol C Tables 4.2.6.8 and 6.1.1.4'
N N 0.0061 0.0033 'International Tables Vol C Tables 4.2.6.8 and 6.1.1.4'
Ni Ni 0.3393 1.1124 'International Tables Vol C Tables 4.2.6.8 and 6.1.1.4'
O O 0.0106 0.0060 'International Tables Vol C Tables 4.2.6.8 and 6.1.1.4'
U U -9.6767 9.6646 'International Tables Vol C Tables 4.2.6.8 and 6.1.1.4'

loop_
_geom_angle_atom_site_label_1
_geom_angle_atom_site_label_2
_geom_angle_atom_site_label_3
_geom_angle
_geom_angle_site_symmetry_1
_geom_angle_site_symmetry_3
_geom_angle_publ_flag
O2 U1 O1 178.7(4) . . ?
O2 U1 O17 89.2(3) . . ?
O1 U1 O17 92.1(3) . . ?
O2 U1 O15 88.5(3) . 1_455 ?
O1 U1 O15 91.5(3) . 1_455 ?
O17 U1 O15 76.9(3) . 1_455 ?
O2 U1 O9 92.7(3) . . ?
O1 U1 O9 86.5(3) . . ?
O17 U1 O9 139.7(3) . . ?
O15 U1 O9 143.4(3) 1_455 . ?
O2 U1 O28 89.0(3) . . ?
O1 U1 O28 91.7(3) . . ?
O17 U1 O28 69.9(3) . . ?
O15 U1 O28 146.7(3) 1_455 . ?
O9 U1 O28 69.9(3) . . ?
O2 U1 O27 85.7(3) . . ?
O1 U1 O27 93.1(3) . . ?
O17 U1 O27 149.1(3) . . ?
O15 U1 O27 72.5(3) 1_455 . ?
O9 U1 O27 71.1(3) . . ?
O28 U1 O27 140.3(3) . . ?
O4 U2 O3 179.6(4) . . ?
O4 U2 O17 88.7(3) . . ?
O3 U2 O17 91.6(3) . . ?
O4 U2 O11 89.8(3) . 1_565 ?
O3 U2 O11 90.5(4) . 1_565 ?
O17 U2 O11 79.2(3) . 1_565 ?
O4 U2 O13 96.0(3) . . ?
O3 U2 O13 83.6(4) . . ?
O17 U2 O13 139.6(3) . . ?
O11 U2 O13 140.7(3) 1_565 . ?
O4 U2 O30 85.9(4) . . ?
O3 U2 O30 93.9(4) . . ?
O17 U2 O30 70.7(3) . . ?
O11 U2 O30 149.6(3) 1_565 . ?
O13 U2 O30 69.7(3) . . ?
O4 U2 O29 86.0(3) . . ?
O3 U2 O29 93.9(3) . . ?
O17 U2 O29 149.3(3) . . ?
O11 U2 O29 70.5(3) 1_565 . ?
O13 U2 O29 71.1(3) . . ?
O30 U2 O29 138.8(3) . . ?
O5 U3 O6 178.7(4) . . ?
O5 U3 O26 91.3(3) . . ?
O6 U3 O26 89.7(3) . . ?
O5 U3 O24 91.4(3) . 1_455 ?
O6 U3 O24 88.0(3) . 1_455 ?
O26 U3 O24 78.8(3) . 1_455 ?
O5 U3 O18 86.7(3) . . ?
O6 U3 O18 93.1(3) . . ?
O26 U3 O18 139.7(3) . . ?
O24 U3 O18 141.5(3) 1_455 . ?
O5 U3 O32 92.7(3) . . ?
O6 U3 O32 88.5(3) . . ?
O26 U3 O32 70.2(3) . . ?
O24 U3 O32 148.8(3) 1_455 . ?
O18 U3 O32 69.7(3) . . ?
O5 U3 O31 92.4(3) . . ?
O6 U3 O31 86.3(4) . . ?
O26 U3 O31 150.6(3) . . ?
O24 U3 O31 72.0(3) 1_455 . ?
O18 U3 O31 69.7(3) . . ?
O32 U3 O31 138.6(3) . . ?
O7 U4 O8 178.5(4) . . ?
O7 U4 O26 91.7(3) . . ?
O8 U4 O26 89.8(3) . . ?
O7 U4 O20 90.5(3) . 1_545 ?
O8 U4 O20 89.7(3) . 1_545 ?
O26 U4 O20 79.8(3) . 1_545 ?
O7 U4 O22 84.2(3) . . ?
O8 U4 O22 94.7(3) . . ?
O26 U4 O22 140.0(3) . . ?
O20 U4 O22 139.7(3) 1_545 . ?
O7 U4 O34 93.7(3) . . ?
O8 U4 O34 86.8(3) . . ?
O26 U4 O34 71.4(3) . . ?
O20 U4 O34 151.0(3) 1_545 . ?
O22 U4 O34 69.3(3) . . ?
O7 U4 O33 93.8(3) . . ?
O8 U4 O33 84.9(3) . . ?
O26 U4 O33 149.7(3) . . ?
O20 U4 O33 70.4(3) 1_545 . ?
O22 U4 O33 70.2(3) . . ?
O34 U4 O33 137.8(3) . . ?
N2 Ni1 N5 174.4(4) . . ?
N2 Ni1 N3 77.9(4) . . ?
N5 Ni1 N3 105.5(4) . . ?
N2 Ni1 N4 105.7(3) . . ?
N5 Ni1 N4 78.4(3) . . ?
N3 Ni1 N4 98.1(3) . . ?
N2 Ni1 N6 97.3(4) . . ?
N5 Ni1 N6 78.7(4) . . ?
N3 Ni1 N6 86.7(4) . . ?
N4 Ni1 N6 157.1(3) . . ?
N2 Ni1 N1 78.9(4) . . ?
N5 Ni1 N1 97.7(4) . . ?
N3 Ni1 N1 156.8(3) . . ?
N4 Ni1 N1 87.1(3) . . ?
N6 Ni1 N1 97.3(4) . . ?
N11 Ni2 N8 175.1(4) . . ?
N11 Ni2 N12 78.3(4) . . ?
N8 Ni2 N12 104.5(4) . . ?
N11 Ni2 N9 105.4(3) . . ?
N8 Ni2 N9 78.4(3) . . ?
N12 Ni2 N9 97.3(3) . . ?
N11 Ni2 N10 78.6(3) . . ?
N8 Ni2 N10 98.5(3) . . ?
N12 Ni2 N10 156.9(4) . . ?
N9 Ni2 N10 88.2(3) . . ?
N11 Ni2 N7 98.1(3) . . ?
N8 Ni2 N7 78.3(4) . . ?
N12 Ni2 N7 86.5(4) . . ?
N9 Ni2 N7 156.5(3) . . ?
N10 Ni2 N7 97.4(3) . . ?
N14 Ni3 N17 175.3(4) . . ?
N14 Ni3 N15 78.3(4) . . ?
N17 Ni3 N15 105.0(4) . . ?
N14 Ni3 N16 98.1(3) . . ?
N17 Ni3 N16 79.0(4) . . ?
N15 Ni3 N16 86.9(4) . . ?
N14 Ni3 N18 104.7(3) . . ?
N17 Ni3 N18 78.1(3) . . ?
N15 Ni3 N18 100.4(4) . . ?
N16 Ni3 N18 157.0(3) . . ?
N14 Ni3 N13 78.6(3) . . ?
N17 Ni3 N13 98.0(3) . . ?
N15 Ni3 N13 156.9(3) . . ?
N16 Ni3 N13 97.0(4) . . ?
N18 Ni3 N13 84.8(4) . . ?
N23 Ni4 N20 174.3(4) . . ?
N23 Ni4 N21 105.6(4) . . ?
N20 Ni4 N21 78.5(4) . . ?
N23 Ni4 N24 78.0(4) . . ?
N20 Ni4 N24 105.6(4) . . ?
N21 Ni4 N24 96.4(4) . . ?
N23 Ni4 N22 78.6(4) . . ?
N20 Ni4 N22 97.8(4) . . ?
N21 Ni4 N22 89.4(4) . . ?
N24 Ni4 N22 156.6(3) . . ?
N23 Ni4 N19 98.2(3) . . ?
N20 Ni4 N19 78.0(3) . . ?
N21 Ni4 N19 156.1(3) . . ?
N24 Ni4 N19 85.6(4) . . ?
N22 Ni4 N19 98.2(4) . . ?
C16 O9 U1 137.5(7) . . ?
C32 O11 U2 151.3(7) . 1_545 ?
C48 O13 U2 141.0(7) . . ?
C64 O15 U1 145.4(7) . 1_655 ?
U2 O17 U1 131.4(3) . . ?
C80 O18 U3 141.8(7) . . ?
C96 O20 U4 145.1(7) . 1_565 ?
C112 O22 U4 140.0(7) . . ?
C128 O24 U3 148.1(7) . 1_655 ?
U4 O26 U3 130.1(3) . . ?
U2 O30 H30A 130(9) . . ?
U2 O30 H30B 117(8) . . ?
H30A O30 H30B 107(3) . . ?
H54A O54 H54B 107(3) . . ?
C1 N1 C5 118.5(10) . . ?
C1 N1 Ni1 127.4(8) . . ?
C5 N1 Ni1 113.7(7) . . ?
C10 N2 C6 120.5(9) . . ?
C10 N2 Ni1 120.1(7) . . ?
C6 N2 Ni1 119.1(7) . . ?
C15 N3 C11 118.5(10) . . ?
C15 N3 Ni1 126.9(8) . . ?
C11 N3 Ni1 114.2(7) . . ?
C17 N4 C21 119.0(10) . . ?
C17 N4 Ni1 127.4(8) . . ?
C21 N4 Ni1 113.5(7) . . ?
C22 N5 C26 121.6(9) . . ?
C22 N5 Ni1 119.0(7) . . ?
C26 N5 Ni1 118.6(7) . . ?
C31 N6 C27 118.9(10) . . ?
C31 N6 Ni1 127.7(8) . . ?
C27 N6 Ni1 112.5(7) . . ?
C37 N7 C33 117.9(9) . . ?
C37 N7 Ni2 113.6(7) . . ?
C33 N7 Ni2 127.6(7) . . ?
C38 N8 C42 122.7(9) . . ?
C38 N8 Ni2 119.0(7) . . ?
C42 N8 Ni2 117.8(7) . . ?
C47 N9 C43 118.5(10) . . ?
C47 N9 Ni2 127.4(8) . . ?
C43 N9 Ni2 114.1(7) . . ?
C49 N10 C53 118.5(9) . . ?
C49 N10 Ni2 127.4(7) . . ?
C53 N10 Ni2 113.2(7) . . ?
C58 N11 C54 120.3(9) . . ?
C58 N11 Ni2 119.5(7) . . ?
C54 N11 Ni2 120.1(7) . . ?
C63 N12 C59 119.2(10) . . ?
C63 N12 Ni2 126.3(8) . . ?
C59 N12 Ni2 113.9(8) . . ?
C65 N13 C69 118.1(10) . . ?
C65 N13 Ni3 128.4(8) . . ?
C69 N13 Ni3 112.7(7) . . ?
C70 N14 C74 120.0(9) . . ?
C70 N14 Ni3 119.1(7) . . ?
C74 N14 Ni3 120.2(7) . . ?
C79 N15 C75 117.9(10) . . ?
C79 N15 Ni3 127.7(8) . . ?
C75 N15 Ni3 114.2(7) . . ?
C81 N16 C85 119.5(10) . . ?
C81 N16 Ni3 127.7(8) . . ?
C85 N16 Ni3 112.2(7) . . ?
C90 N17 C86 121.9(9) . . ?
C90 N17 Ni3 119.3(7) . . ?
C86 N17 Ni3 118.3(7) . . ?
C95 N18 C91 120.6(10) . . ?
C95 N18 Ni3 125.9(8) . . ?
C91 N18 Ni3 112.2(7) . . ?
C97 N19 C101 118.1(9) . . ?
C97 N19 Ni4 127.4(7) . . ?
C101 N19 Ni4 113.8(7) . . ?
C102 N20 C106 121.9(9) . . ?
C102 N20 Ni4 118.8(7) . . ?
C106 N20 Ni4 118.8(7) . . ?
C111 N21 C107 118.4(10) . . ?
C111 N21 Ni4 127.1(8) . . ?
C107 N21 Ni4 114.4(7) . . ?
C113 N22 C117 118.5(10) . . ?
C113 N22 Ni4 127.6(8) . . ?
C117 N22 Ni4 112.9(7) . . ?
C122 N23 C118 122.6(9) . . ?
C122 N23 Ni4 118.3(7) . . ?
C118 N23 Ni4 118.5(7) . . ?
C127 N24 C123 119.2(10) . . ?
C127 N24 Ni4 126.1(7) . . ?
C123 N24 Ni4 114.3(7) . . ?
O37 N25 O36 121.5(14) . . ?
O37 N25 O35 120.0(13) . . ?
O36 N25 O35 118.5(12) . . ?
O38 N26 O40 119.5(11) . . ?
O38 N26 O39 120.7(11) . . ?
O40 N26 O39 119.8(11) . . ?
O43 N27 O42 121.2(13) . . ?
O43 N27 O41 118.7(14) . . ?
O42 N27 O41 119.7(14) . . ?
O46 N28 O44 121.5(12) . . ?
O46 N28 O45 119.4(12) . . ?
O44 N28 O45 119.2(11) . . ?
N1 C1 C2 122.8(11) . . ?
N1 C1 H1 118.6 . . ?
C2 C1 H1 118.6 . . ?
C1 C2 C3 117.9(11) . . ?
C1 C2 H2 121.0 . . ?
C3 C2 H2 121.0 . . ?
C4 C3 C2 119.9(11) . . ?
C4 C3 H3 120.1 . . ?
C2 C3 H3 120.1 . . ?
C3 C4 C5 118.9(12) . . ?
C3 C4 H4 120.6 . . ?
C5 C4 H4 120.6 . . ?
N1 C5 C4 122.0(10) . . ?
N1 C5 C6 114.8(9) . . ?
C4 C5 C6 123.1(10) . . ?
C7 C6 N2 120.9(10) . . ?
C7 C6 C5 126.0(10) . . ?
N2 C6 C5 113.0(9) . . ?
C6 C7 C8 119.1(11) . . ?
C6 C7 H7 120.5 . . ?
C8 C7 H7 120.5 . . ?
C7 C8 C9 120.4(10) . . ?
C7 C8 C16 118.7(10) . . ?
C9 C8 C16 120.9(10) . . ?
C10 C9 C8 117.8(10) . . ?
C10 C9 H9 121.1 . . ?
C8 C9 H9 121.1 . . ?
N2 C10 C9 121.2(10) . . ?
N2 C10 C11 113.0(9) . . ?
C9 C10 C11 125.7(10) . . ?
N3 C11 C12 122.2(10) . . ?
N3 C11 C10 113.8(9) . . ?
C12 C11 C10 124.0(10) . . ?
C13 C12 C11 118.5(11) . . ?
C13 C12 H12 120.7 . . ?
C11 C12 H12 120.7 . . ?
C12 C13 C14 120.6(11) . . ?
C12 C13 H13 119.7 . . ?
C14 C13 H13 119.7 . . ?
C13 C14 C15 117.4(11) . . ?
C13 C14 H14 121.3 . . ?
C15 C14 H14 121.3 . . ?
N3 C15 C14 122.8(11) . . ?
N3 C15 H15 118.6 . . ?
C14 C15 H15 118.6 . . ?
O10 C16 O9 124.3(10) . . ?
O10 C16 C8 120.0(10) . . ?
O9 C16 C8 115.7(10) . . ?
N4 C17 C18 122.4(11) . . ?
N4 C17 H17 118.8 . . ?
C18 C17 H17 118.8 . . ?
C17 C18 C19 119.3(11) . . ?
C17 C18 H18 120.4 . . ?
C19 C18 H18 120.4 . . ?
C20 C19 C18 118.4(10) . . ?
C20 C19 H19 120.8 . . ?
C18 C19 H19 120.8 . . ?
C21 C20 C19 120.2(10) . . ?
C21 C20 H20 119.9 . . ?
C19 C20 H20 119.9 . . ?
C20 C21 N4 120.7(10) . . ?
C20 C21 C22 124.7(10) . . ?
N4 C21 C22 114.5(10) . . ?
N5 C22 C23 120.3(10) . . ?
N5 C22 C21 113.7(9) . . ?
C23 C22 C21 126.0(10) . . ?
C24 C23 C22 119.0(10) . . ?
C24 C23 H23 120.5 . . ?
C22 C23 H23 120.5 . . ?
C23 C24 C25 119.0(10) . . ?
C23 C24 C32 121.0(10) . . ?
C25 C24 C32 119.9(10) . . ?
C26 C25 C24 120.0(10) . . ?
C26 C25 H25 120.0 . . ?
C24 C25 H25 120.0 . . ?
N5 C26 C25 120.0(10) . . ?
N5 C26 C27 113.4(9) . . ?
C25 C26 C27 126.5(10) . . ?
N6 C27 C28 120.1(10) . . ?
N6 C27 C26 116.0(10) . . ?
C28 C27 C26 123.9(10) . . ?
C29 C28 C27 120.7(11) . . ?
C29 C28 H28 119.7 . . ?
C27 C28 H28 119.7 . . ?
C28 C29 C30 118.6(11) . . ?
C28 C29 H29 120.7 . . ?
C30 C29 H29 120.7 . . ?
C31 C30 C29 119.0(10) . . ?
C31 C30 H30 120.5 . . ?
C29 C30 H30 120.5 . . ?
N6 C31 C30 122.7(10) . . ?
N6 C31 H31 118.6 . . ?
C30 C31 H31 118.6 . . ?
O12 C32 O11 127.0(10) . . ?
O12 C32 C24 118.2(10) . . ?
O11 C32 C24 114.8(10) . . ?
N7 C33 C34 122.3(10) . . ?
N7 C33 H33 118.8 . . ?
C34 C33 H33 118.8 . . ?
C35 C34 C33 119.9(10) . . ?
C35 C34 H34 120.1 . . ?
C33 C34 H34 120.1 . . ?
C34 C35 C36 119.0(10) . . ?
C34 C35 H35 120.5 . . ?
C36 C35 H35 120.5 . . ?
C35 C36 C37 118.1(10) . . ?
C35 C36 H36 121.0 . . ?
C37 C36 H36 121.0 . . ?
N7 C37 C36 122.8(10) . . ?
N7 C37 C38 115.1(9) . . ?
C36 C37 C38 122.1(10) . . ?
N8 C38 C39 121.6(10) . . ?
N8 C38 C37 113.4(9) . . ?
C39 C38 C37 125.0(10) . . ?
C38 C39 C40 117.1(10) . . ?
C38 C39 H39 121.4 . . ?
C40 C39 H39 121.4 . . ?
C41 C40 C39 121.9(10) . . ?
C41 C40 C48 120.6(10) . . ?
C39 C40 C48 117.5(10) . . ?
C40 C41 C42 116.9(10) . . ?
C40 C41 H41 121.5 . . ?
C42 C41 H41 121.5 . . ?
N8 C42 C41 119.7(10) . . ?
N8 C42 C43 114.8(9) . . ?
C41 C42 C43 125.5(10) . . ?
N9 C43 C44 122.1(10) . . ?
N9 C43 C42 114.2(9) . . ?
C44 C43 C42 123.7(9) . . ?
C45 C44 C43 117.8(11) . . ?
C45 C44 H44 121.1 . . ?
C43 C44 H44 121.1 . . ?
C46 C45 C44 121.2(12) . . ?
C46 C45 H45 119.4 . . ?
C44 C45 H45 119.4 . . ?
C45 C46 C47 117.6(11) . . ?
C45 C46 H46 121.2 . . ?
C47 C46 H46 121.2 . . ?
N9 C47 C46 122.9(10) . . ?
N9 C47 H47 118.6 . . ?
C46 C47 H47 118.6 . . ?
O14 C48 O13 125.3(10) . . ?
O14 C48 C40 117.7(10) . . ?
O13 C48 C40 116.9(10) . . ?
N10 C49 C50 123.7(10) . . ?
N10 C49 H49 118.1 . . ?
C50 C49 H49 118.1 . . ?
C51 C50 C49 117.3(10) . . ?
C51 C50 H50 121.3 . . ?
C49 C50 H50 121.3 . . ?
C52 C51 C50 119.7(10) . . ?
C52 C51 H51 120.2 . . ?
C50 C51 H51 120.2 . . ?
C51 C52 C53 119.6(10) . . ?
C51 C52 H52 120.2 . . ?
C53 C52 H52 120.2 . . ?
N10 C53 C52 121.1(10) . . ?
N10 C53 C54 116.1(9) . . ?
C52 C53 C54 122.8(10) . . ?
C55 C54 N11 121.3(10) . . ?
C55 C54 C53 127.1(10) . . ?
N11 C54 C53 111.6(9) . . ?
C54 C55 C56 119.3(10) . . ?
C54 C55 H55 120.3 . . ?
C56 C55 H55 120.3 . . ?
C55 C56 C57 120.6(10) . . ?
C55 C56 C64 120.0(11) . . ?
C57 C56 C64 119.4(10) . . ?
C56 C57 C58 118.1(10) . . ?
C56 C57 H57 121.0 . . ?
C58 C57 H57 121.0 . . ?
N11 C58 C57 120.3(11) . . ?
N11 C58 C59 112.6(9) . . ?
C57 C58 C59 127.0(10) . . ?
N12 C59 C60 120.0(11) . . ?
N12 C59 C58 115.1(10) . . ?
C60 C59 C58 125.0(10) . . ?
C61 C60 C59 120.8(11) . . ?
C61 C60 H60 119.6 . . ?
C59 C60 H60 119.6 . . ?
C60 C61 C62 118.4(11) . . ?
C60 C61 H61 120.8 . . ?
C62 C61 H61 120.8 . . ?
C63 C62 C61 118.5(11) . . ?
C63 C62 H62 120.7 . . ?
C61 C62 H62 120.7 . . ?
N12 C63 C62 123.1(11) . . ?
N12 C63 H63 118.4 . . ?
C62 C63 H63 118.4 . . ?
O16 C64 O15 124.5(10) . . ?
O16 C64 C56 120.1(11) . . ?
O15 C64 C56 115.4(10) . . ?
N13 C65 C66 123.7(11) . . ?
N13 C65 H65 118.1 . . ?
C66 C65 H65 118.1 . . ?
C65 C66 C67 118.8(11) . . ?
C65 C66 H66 120.6 . . ?
C67 C66 H66 120.6 . . ?
C66 C67 C68 118.7(11) . . ?
C66 C67 H67 120.6 . . ?
C68 C67 H67 120.6 . . ?
C69 C68 C67 118.2(11) . . ?
C69 C68 H68 120.9 . . ?
C67 C68 H68 120.9 . . ?
N13 C69 C68 122.3(10) . . ?
N13 C69 C70 114.3(10) . . ?
C68 C69 C70 123.4(10) . . ?
N14 C70 C71 120.9(10) . . ?
N14 C70 C69 114.5(9) . . ?
C71 C70 C69 124.5(10) . . ?
C72 C71 C70 117.9(10) . . ?
C72 C71 H71 121.0 . . ?
C70 C71 H71 121.0 . . ?
C73 C72 C71 121.1(9) . . ?
C73 C72 C80 121.0(9) . . ?
C71 C72 C80 117.8(9) . . ?
C74 C73 C72 117.2(10) . . ?
C74 C73 H73 121.4 . . ?
C72 C73 H73 121.4 . . ?
N14 C74 C73 123.0(10) . . ?
N14 C74 C75 112.0(9) . . ?
C73 C74 C75 125.0(10) . . ?
N15 C75 C76 122.3(10) . . ?
N15 C75 C74 114.3(10) . . ?
C76 C75 C74 123.4(10) . . ?
C75 C76 C77 119.3(10) . . ?
C75 C76 H76 120.3 . . ?
C77 C76 H76 120.3 . . ?
C76 C77 C78 118.8(11) . . ?
C76 C77 H77 120.6 . . ?
C78 C77 H77 120.6 . . ?
C77 C78 C79 119.0(11) . . ?
C77 C78 H78 120.5 . . ?
C79 C78 H78 120.5 . . ?
N15 C79 C78 122.6(10) . . ?
N15 C79 H79 118.7 . . ?
C78 C79 H79 118.7 . . ?
O19 C80 O18 126.5(10) . . ?
O19 C80 C72 117.0(9) . . ?
O18 C80 C72 116.5(9) . . ?
N16 C81 C82 123.4(10) . . ?
N16 C81 H81 118.3 . . ?
C82 C81 H81 118.3 . . ?
C81 C82 C83 117.9(10) . . ?
C81 C82 H82 121.0 . . ?
C83 C82 H82 121.0 . . ?
C84 C83 C82 119.3(10) . . ?
C84 C83 H83 120.3 . . ?
C82 C83 H83 120.3 . . ?
C83 C84 C85 119.4(10) . . ?
C83 C84 H84 120.3 . . ?
C85 C84 H84 120.3 . . ?
N16 C85 C84 120.2(10) . . ?
N16 C85 C86 116.0(9) . . ?
C84 C85 C86 123.8(10) . . ?
N17 C86 C87 120.3(10) . . ?
N17 C86 C85 113.2(9) . . ?
C87 C86 C85 126.5(10) . . ?
C86 C87 C88 118.5(10) . . ?
C86 C87 H87 120.8 . . ?
C88 C87 H87 120.8 . . ?
C89 C88 C87 120.4(10) . . ?
C89 C88 C96 120.4(10) . . ?
C87 C88 C96 119.2(10) . . ?
C88 C89 C90 118.4(10) . . ?
C88 C89 H89 120.8 . . ?
C90 C89 H89 120.8 . . ?
N17 C90 C89 120.5(10) . . ?
N17 C90 C91 112.9(9) . . ?
C89 C90 C91 126.6(10) . . ?
N18 C91 C92 119.4(10) . . ?
N18 C91 C90 116.4(9) . . ?
C92 C91 C90 124.2(10) . . ?
C93 C92 C91 120.4(10) . . ?
C93 C92 H92 119.8 . . ?
C91 C92 H92 119.8 . . ?
C92 C93 C94 119.2(11) . . ?
C92 C93 H93 120.4 . . ?
C94 C93 H93 120.4 . . ?
C93 C94 C95 118.1(11) . . ?
C93 C94 H94 120.9 . . ?
C95 C94 H94 120.9 . . ?
N18 C95 C94 122.3(11) . . ?
N18 C95 H95 118.8 . . ?
C94 C95 H95 118.8 . . ?
O21 C96 O20 125.1(10) . . ?
O21 C96 C88 118.9(10) . . ?
O20 C96 C88 115.9(9) . . ?
N19 C97 C98 122.5(10) . . ?
N19 C97 H97 118.8 . . ?
C98 C97 H97 118.8 . . ?
C97 C98 C99 119.9(11) . . ?
C97 C98 H98 120.0 . . ?
C99 C98 H98 120.0 . . ?
C100 C99 C98 118.3(11) . . ?
C100 C99 H99 120.9 . . ?
C98 C99 H99 120.9 . . ?
C101 C100 C99 118.9(10) . . ?
C101 C100 H100 120.6 . . ?
C99 C100 H100 120.6 . . ?
N19 C101 C100 122.3(10) . . ?
N19 C101 C102 113.7(9) . . ?
C100 C101 C102 123.9(10) . . ?
N20 C102 C103 120.0(10) . . ?
N20 C102 C101 115.2(9) . . ?
C103 C102 C101 124.8(10) . . ?
C104 C103 C102 118.4(10) . . ?
C104 C103 H103 120.8 . . ?
C102 C103 H103 120.8 . . ?
C103 C104 C105 120.1(9) . . ?
C103 C104 C112 117.8(9) . . ?
C105 C104 C112 122.1(9) . . ?
C106 C105 C104 118.9(9) . . ?
C106 C105 H105 120.6 . . ?
C104 C105 H105 120.6 . . ?
N20 C106 C105 120.6(10) . . ?
N20 C106 C107 112.7(9) . . ?
C105 C106 C107 126.7(10) . . ?
C108 C107 N21 121.4(10) . . ?
C108 C107 C106 124.1(10) . . ?
N21 C107 C106 114.5(9) . . ?
C107 C108 C109 119.7(11) . . ?
C107 C108 H108 120.1 . . ?
C109 C108 H108 120.1 . . ?
C110 C109 C108 119.0(11) . . ?
C110 C109 H109 120.5 . . ?
C108 C109 H109 120.5 . . ?
C111 C110 C109 118.1(11) . . ?
C111 C110 H110 120.9 . . ?
C109 C110 H110 120.9 . . ?
N21 C111 C110 123.2(11) . . ?
N21 C111 H111 118.4 . . ?
C110 C111 H111 118.4 . . ?
O23 C112 O22 127.0(10) . . ?
O23 C112 C104 118.0(10) . . ?
O22 C112 C104 115.0(9) . . ?
N22 C113 C114 122.3(11) . . ?
N22 C113 H113 118.8 . . ?
C114 C113 H113 118.8 . . ?
C113 C114 C115 119.9(10) . . ?
C113 C114 H114 120.1 . . ?
C115 C114 H114 120.1 . . ?
C116 C115 C114 117.3(11) . . ?
C116 C115 H115 121.3 . . ?
C114 C115 H115 121.3 . . ?
C115 C116 C117 119.4(11) . . ?
C115 C116 H116 120.3 . . ?
C117 C116 H116 120.3 . . ?
N22 C117 C116 122.4(11) . . ?
N22 C117 C118 115.1(10) . . ?
C116 C117 C118 122.4(10) . . ?
N23 C118 C119 119.7(10) . . ?
N23 C118 C117 113.8(9) . . ?
C119 C118 C117 126.5(10) . . ?
C120 C119 C118 119.4(10) . . ?
C120 C119 H119 120.3 . . ?
C118 C119 H119 120.3 . . ?
C119 C120 C121 120.7(10) . . ?
C119 C120 C128 118.9(10) . . ?
C121 C120 C128 120.4(10) . . ?
C120 C121 C122 117.6(10) . . ?
C120 C121 H121 121.2 . . ?
C122 C121 H121 121.2 . . ?
N23 C122 C121 120.0(10) . . ?
N23 C122 C123 115.0(9) . . ?
C121 C122 C123 125.0(10) . . ?
N24 C123 C124 121.1(11) . . ?
N24 C123 C122 113.4(9) . . ?
C124 C123 C122 125.5(10) . . ?
C123 C124 C125 119.9(11) . . ?
C123 C124 H124 120.0 . . ?
C125 C124 H124 120.0 . . ?
C126 C125 C124 118.1(11) . . ?
C126 C125 H125 121.0 . . ?
C124 C125 H125 121.0 . . ?
C127 C126 C125 119.2(11) . . ?
C127 C126 H126 120.4 . . ?
C125 C126 H126 120.4 . . ?
N24 C127 C126 122.4(10) . . ?
N24 C127 H127 118.8 . . ?
C126 C127 H127 118.8 . . ?
O25 C128 O24 126.4(10) . . ?
O25 C128 C120 118.4(10) . . ?
O24 C128 C120 115.2(9) . . ?

loop_
_geom_bond_atom_site_label_1
_geom_bond_atom_site_label_2
_geom_bond_distance
_geom_bond_site_symmetry_2
_geom_bond_publ_flag
U1 O2 1.767(8) . ?
U1 O1 1.786(8) . ?
U1 O17 2.317(7) . ?
U1 O15 2.351(8) 1_455 ?
U1 O9 2.352(8) . ?
U1 O28 2.417(8) . ?
U1 O27 2.518(8) . ?
U2 O4 1.759(8) . ?
U2 O3 1.771(9) . ?
U2 O17 2.280(7) . ?
U2 O11 2.343(8) 1_565 ?
U2 O13 2.394(8) . ?
U2 O30 2.419(8) . ?
U2 O29 2.496(8) . ?
U3 O5 1.758(8) . ?
U3 O6 1.769(8) . ?
U3 O26 2.296(7) . ?
U3 O24 2.347(7) 1_455 ?
U3 O18 2.394(7) . ?
U3 O32 2.446(8) . ?
U3 O31 2.519(9) . ?
U4 O7 1.763(7) . ?
U4 O8 1.773(8) . ?
U4 O26 2.284(7) . ?
U4 O20 2.330(8) 1_545 ?
U4 O22 2.385(7) . ?
U4 O34 2.435(8) . ?
U4 O33 2.493(7) . ?
Ni1 N2 1.966(9) . ?
Ni1 N5 1.985(9) . ?
Ni1 N3 2.091(9) . ?
Ni1 N4 2.100(9) . ?
Ni1 N6 2.111(9) . ?
Ni1 N1 2.114(10) . ?
Ni2 N11 1.977(9) . ?
Ni2 N8 1.994(9) . ?
Ni2 N12 2.083(9) . ?
Ni2 N9 2.101(9) . ?
Ni2 N10 2.113(9) . ?
Ni2 N7 2.118(9) . ?
Ni3 N14 1.972(9) . ?
Ni3 N17 1.991(9) . ?
Ni3 N15 2.098(10) . ?
Ni3 N16 2.102(9) . ?
Ni3 N18 2.115(10) . ?
Ni3 N13 2.126(9) . ?
Ni4 N23 1.990(9) . ?
Ni4 N20 1.995(8) . ?
Ni4 N21 2.090(10) . ?
Ni4 N24 2.095(10) . ?
Ni4 N22 2.114(10) . ?
Ni4 N19 2.122(9) . ?
O9 C16 1.274(14) . ?
O10 C16 1.256(14) . ?
O11 C32 1.299(14) . ?
O12 C32 1.238(14) . ?
O13 C48 1.279(14) . ?
O14 C48 1.242(14) . ?
O15 C64 1.263(15) . ?
O16 C64 1.227(14) . ?
O18 C80 1.267(13) . ?
O19 C80 1.246(13) . ?
O20 C96 1.297(13) . ?
O21 C96 1.257(13) . ?
O22 C112 1.268(13) . ?
O23 C112 1.245(13) . ?
O24 C128 1.273(13) . ?
O25 C128 1.244(13) . ?
O30 H30A 0.840(15) . ?
O30 H30B 0.840(15) . ?
O35 N25 1.274(16) . ?
O36 N25 1.255(16) . ?
O37 N25 1.241(15) . ?
O38 N26 1.232(15) . ?
O39 N26 1.256(14) . ?
O40 N26 1.242(13) . ?
O41 N27 1.276(16) . ?
O42 N27 1.276(17) . ?
O43 N27 1.229(16) . ?
O44 N28 1.269(15) . ?
O45 N28 1.282(15) . ?
O46 N28 1.217(14) . ?
O54 H54A 0.840(15) . ?
O54 H54B 0.845(15) . ?
N1 C1 1.335(14) . ?
N1 C5 1.353(14) . ?
N2 C10 1.328(14) . ?
N2 C6 1.374(14) . ?
N3 C15 1.339(14) . ?
N3 C11 1.351(14) . ?
N4 C17 1.334(14) . ?
N4 C21 1.375(14) . ?
N5 C22 1.345(14) . ?
N5 C26 1.349(14) . ?
N6 C31 1.340(14) . ?
N6 C27 1.357(14) . ?
N7 C37 1.335(14) . ?
N7 C33 1.351(14) . ?
N8 C38 1.331(14) . ?
N8 C42 1.339(13) . ?
N9 C47 1.328(14) . ?
N9 C43 1.353(13) . ?
N10 C49 1.342(13) . ?
N10 C53 1.360(14) . ?
N11 C58 1.360(14) . ?
N11 C54 1.373(13) . ?
N12 C63 1.335(14) . ?
N12 C59 1.369(14) . ?
N13 C65 1.333(14) . ?
N13 C69 1.373(13) . ?
N14 C70 1.344(13) . ?
N14 C74 1.350(14) . ?
N15 C79 1.345(14) . ?
N15 C75 1.366(14) . ?
N16 C81 1.324(14) . ?
N16 C85 1.355(14) . ?
N17 C90 1.333(13) . ?
N17 C86 1.347(13) . ?
N18 C95 1.316(14) . ?
N18 C91 1.349(13) . ?
N19 C97 1.355(14) . ?
N19 C101 1.360(14) . ?
N20 C102 1.321(14) . ?
N20 C106 1.357(14) . ?
N21 C111 1.330(14) . ?
N21 C107 1.367(13) . ?
N22 C113 1.344(14) . ?
N22 C117 1.351(15) . ?
N23 C122 1.327(13) . ?
N23 C118 1.340(14) . ?
N24 C127 1.336(14) . ?
N24 C123 1.357(14) . ?
C1 C2 1.359(17) . ?
C1 H1 0.9500 . ?
C2 C3 1.403(17) . ?
C2 H2 0.9500 . ?
C3 C4 1.356(17) . ?
C3 H3 0.9500 . ?
C4 C5 1.369(16) . ?
C4 H4 0.9500 . ?
C5 C6 1.485(15) . ?
C6 C7 1.364(15) . ?
C7 C8 1.374(16) . ?
C7 H7 0.9500 . ?
C8 C9 1.405(15) . ?
C8 C16 1.508(15) . ?
C9 C10 1.394(14) . ?
C9 H9 0.9500 . ?
C10 C11 1.488(15) . ?
C11 C12 1.377(16) . ?
C12 C13 1.370(17) . ?
C12 H12 0.9500 . ?
C13 C14 1.385(17) . ?
C13 H13 0.9500 . ?
C14 C15 1.387(16) . ?
C14 H14 0.9500 . ?
C15 H15 0.9500 . ?
C17 C18 1.376(16) . ?
C17 H17 0.9500 . ?
C18 C19 1.393(16) . ?
C18 H18 0.9500 . ?
C19 C20 1.385(16) . ?
C19 H19 0.9500 . ?
C20 C21 1.374(15) . ?
C20 H20 0.9500 . ?
C21 C22 1.472(15) . ?
C22 C23 1.410(14) . ?
C23 C24 1.382(15) . ?
C23 H23 0.9500 . ?
C24 C25 1.402(15) . ?
C24 C32 1.507(14) . ?
C25 C26 1.380(15) . ?
C25 H25 0.9500 . ?
C26 C27 1.459(15) . ?
C27 C28 1.399(15) . ?
C28 C29 1.356(15) . ?
C28 H28 0.9500 . ?
C29 C30 1.393(16) . ?
C29 H29 0.9500 . ?
C30 C31 1.370(16) . ?
C30 H30 0.9500 . ?
C31 H31 0.9500 . ?
C33 C34 1.383(15) . ?
C33 H33 0.9500 . ?
C34 C35 1.367(16) . ?
C34 H34 0.9500 . ?
C35 C36 1.393(16) . ?
C35 H35 0.9500 . ?
C36 C37 1.405(15) . ?
C36 H36 0.9500 . ?
C37 C38 1.494(14) . ?
C38 C39 1.368(16) . ?
C39 C40 1.407(16) . ?
C39 H39 0.9500 . ?
C40 C41 1.386(16) . ?
C40 C48 1.522(14) . ?
C41 C42 1.418(14) . ?
C41 H41 0.9500 . ?
C42 C43 1.474(14) . ?
C43 C44 1.393(15) . ?
C44 C45 1.391(16) . ?
C44 H44 0.9500 . ?
C45 C46 1.350(17) . ?
C45 H45 0.9500 . ?
C46 C47 1.412(16) . ?
C46 H46 0.9500 . ?
C47 H47 0.9500 . ?
C49 C50 1.394(16) . ?
C49 H49 0.9500 . ?
C50 C51 1.393(16) . ?
C50 H50 0.9500 . ?
C51 C52 1.387(15) . ?
C51 H51 0.9500 . ?
C52 C53 1.394(15) . ?
C52 H52 0.9500 . ?
C53 C54 1.485(15) . ?
C54 C55 1.347(15) . ?
C55 C56 1.390(15) . ?
C55 H55 0.9500 . ?
C56 C57 1.395(16) . ?
C56 C64 1.511(14) . ?
C57 C58 1.398(15) . ?
C57 H57 0.9500 . ?
C58 C59 1.463(16) . ?
C59 C60 1.392(16) . ?
C60 C61 1.369(17) . ?
C60 H60 0.9500 . ?
C61 C62 1.408(17) . ?
C61 H61 0.9500 . ?
C62 C63 1.372(16) . ?
C62 H62 0.9500 . ?
C63 H63 0.9500 . ?
C65 C66 1.361(17) . ?
C65 H65 0.9500 . ?
C66 C67 1.402(17) . ?
C66 H66 0.9500 . ?
C67 C68 1.410(16) . ?
C67 H67 0.9500 . ?
C68 C69 1.378(16) . ?
C68 H68 0.9500 . ?
C69 C70 1.466(15) . ?
C70 C71 1.407(14) . ?
C71 C72 1.399(15) . ?
C71 H71 0.9500 . ?
C72 C73 1.387(15) . ?
C72 C80 1.514(13) . ?
C73 C74 1.382(15) . ?
C73 H73 0.9500 . ?
C74 C75 1.503(15) . ?
C75 C76 1.388(15) . ?
C76 C77 1.389(16) . ?
C76 H76 0.9500 . ?
C77 C78 1.393(17) . ?
C77 H77 0.9500 . ?
C78 C79 1.399(16) . ?
C78 H78 0.9500 . ?
C79 H79 0.9500 . ?
C81 C82 1.369(16) . ?
C81 H81 0.9500 . ?
C82 C83 1.403(15) . ?
C82 H82 0.9500 . ?
C83 C84 1.370(15) . ?
C83 H83 0.9500 . ?
C84 C85 1.403(15) . ?
C84 H84 0.9500 . ?
C85 C86 1.468(14) . ?
C86 C87 1.388(14) . ?
C87 C88 1.394(15) . ?
C87 H87 0.9500 . ?
C88 C89 1.382(15) . ?
C88 C96 1.504(14) . ?
C89 C90 1.400(14) . ?
C89 H89 0.9500 . ?
C90 C91 1.468(14) . ?
C91 C92 1.396(16) . ?
C92 C93 1.365(17) . ?
C92 H92 0.9500 . ?
C93 C94 1.383(17) . ?
C93 H93 0.9500 . ?
C94 C95 1.389(16) . ?
C94 H94 0.9500 . ?
C95 H95 0.9500 . ?
C97 C98 1.359(16) . ?
C97 H97 0.9500 . ?
C98 C99 1.398(16) . ?
C98 H98 0.9500 . ?
C99 C100 1.395(15) . ?
C99 H99 0.9500 . ?
C100 C101 1.385(16) . ?
C100 H100 0.9500 . ?
C101 C102 1.477(15) . ?
C102 C103 1.405(15) . ?
C103 C104 1.385(14) . ?
C103 H103 0.9500 . ?
C104 C105 1.388(14) . ?
C104 C112 1.528(14) . ?
C105 C106 1.364(15) . ?
C105 H105 0.9500 . ?
C106 C107 1.495(15) . ?
C107 C108 1.362(15) . ?
C108 C109 1.389(16) . ?
C108 H108 0.9500 . ?
C109 C110 1.387(16) . ?
C109 H109 0.9500 . ?
C110 C111 1.380(16) . ?
C110 H110 0.9500 . ?
C111 H111 0.9500 . ?
C113 C114 1.385(17) . ?
C113 H113 0.9500 . ?
C114 C115 1.415(16) . ?
C114 H114 0.9500 . ?
C115 C116 1.390(16) . ?
C115 H115 0.9500 . ?
C116 C117 1.401(17) . ?
C116 H116 0.9500 . ?
C117 C118 1.475(15) . ?
C118 C119 1.384(14) . ?
C119 C120 1.372(15) . ?
C119 H119 0.9500 . ?
C120 C121 1.387(15) . ?
C120 C128 1.530(14) . ?
C121 C122 1.417(14) . ?
C121 H121 0.9500 . ?
C122 C123 1.473(15) . ?
C123 C124 1.382(16) . ?
C124 C125 1.393(17) . ?
C124 H124 0.9500 . ?
C125 C126 1.393(17) . ?
C125 H125 0.9500 . ?
C126 C127 1.380(17) . ?
C126 H126 0.9500 . ?
C127 H127 0.9500 . ?

loop_
_geom_hbond_atom_site_label_D
_geom_hbond_atom_site_label_H
_geom_hbond_atom_site_label_A
_geom_hbond_distance_DH
_geom_hbond_distance_HA
_geom_hbond_distance_DA
_geom_hbond_angle_DHA
_geom_hbond_site_symmetry_A
_geom_hbond_publ_flag
O30 H30A O15 0.840(15) 2.59(11) 3.148(11) 125(11) 1_455 yes
O30 H30A O16 0.840(15) 1.94(5) 2.739(12) 158(12) 1_455 yes
O30 H30B O14 0.840(15) 1.80(4) 2.602(12) 158(11) . yes
O54 H54A O33 0.840(15) 1.91(4) 2.724(12) 164(14) 1_445 yes
O54 H54B O55 0.845(15) 2.02(5) 2.836(16) 161(14) 1_445 yes
